data_7232707
loop_
_publ_author_name
'Gu, Ya-Nan'
'Zhao, Dan'
'Yu, Hao'
'Ge, Rui'
'Li, Zhong'
'Tian, Chong-Bian'
'Li, Xin-Xiong'
'Sun, Yan-Qiong'
'Zheng, Shou-Tian'

_publ_section_title
;
 Incorporating polyoxometalates and organic ligands to pursue 3d--4f
 heterometallic clusters: a series of {Cr4Ln4} clusters stabilized by
 phthalic acid and [SiW12O40]4&#x2212;
;
_journal_issue 24
_journal_name_full 'RSC Advances'
_journal_page_first 13543
_journal_paper_doi 10.1039/C9RA01731C
_journal_volume 9
_journal_year 2019
_chemical_formula_sum 'C32 H16 Ce4 Cl Cr4 Cs2 O83.5 Si W12'
_chemical_formula_weight 5040.49
_space_group_crystal_system triclinic
_space_group_IT_number 2
_space_group_name_Hall '-P 1'
_space_group_name_H-M_alt 'P -1'
_symmetry_space_group_name_Hall '-P 1'
_symmetry_space_group_name_H-M 'P -1'
_atom_sites_solution_hydrogens geom
_audit_creation_method SHELXL-2018/3
_audit_update_record
;
2019-03-13 deposited with the CCDC.    2019-04-23 downloaded from the CCDC.
;
_cell_angle_alpha 81.6102(15)
_cell_angle_beta 82.6279(16)
_cell_angle_gamma 89.5941(17)
_cell_formula_units_Z 2
_cell_length_a 13.5174(11)
_cell_length_b 13.5216(11)
_cell_length_c 29.869(2)
_cell_measurement_reflns_used 9821
_cell_measurement_temperature 150(2)
_cell_measurement_theta_max 50.216
_cell_measurement_theta_min 5.071
_cell_volume 5355.9(7)
_computing_structure_refinement 'SHELXL-2018/3 (Sheldrick, 2018)'
_diffrn_ambient_temperature 150(2)
_diffrn_measured_fraction_theta_full 0.977
_diffrn_measured_fraction_theta_max 0.977
_diffrn_measurement_device_type 'Bruke duo apx2'
_diffrn_radiation_type MoK\a
_diffrn_radiation_wavelength 0.71073
_diffrn_reflns_av_R_equivalents 0.0273
_diffrn_reflns_av_unetI/netI 0.0388
_diffrn_reflns_Laue_measured_fraction_full 0.977
_diffrn_reflns_Laue_measured_fraction_max 0.977
_diffrn_reflns_limit_h_max 16
_diffrn_reflns_limit_h_min -16
_diffrn_reflns_limit_k_max 16
_diffrn_reflns_limit_k_min -16
_diffrn_reflns_limit_l_max 35
_diffrn_reflns_limit_l_min -34
_diffrn_reflns_number 41293
_diffrn_reflns_point_group_measured_fraction_full 0.977
_diffrn_reflns_point_group_measured_fraction_max 0.977
_diffrn_reflns_theta_full 25.135
_diffrn_reflns_theta_max 25.135
_diffrn_reflns_theta_min 1.390
_exptl_absorpt_coefficient_mu 15.682
_exptl_absorpt_correction_T_max 2.3
_exptl_absorpt_correction_T_min 0.9
_exptl_absorpt_correction_type multi-scan
_exptl_crystal_colour 'dark green'
_exptl_crystal_density_diffrn 3.125
_exptl_crystal_description block
_exptl_crystal_F_000 4466
_platon_squeeze_details ' ?'
_refine_diff_density_max 5.215
_refine_diff_density_min -4.921
_refine_diff_density_rms 0.453
_refine_ls_extinction_method none
_refine_ls_goodness_of_fit_ref 1.091
_refine_ls_hydrogen_treatment constr
_refine_ls_matrix_type full
_refine_ls_number_parameters 1267
_refine_ls_number_reflns 18701
_refine_ls_number_restraints 558
_refine_ls_restrained_S_all 1.093
_refine_ls_R_factor_all 0.0751
_refine_ls_R_factor_gt 0.0658
_refine_ls_shift/su_max 0.001
_refine_ls_shift/su_mean 0.000
_refine_ls_structure_factor_coef Fsqd
_refine_ls_weighting_details 'w=1/[\s^2^(Fo^2^)+(0.0897P)^2^+336.8908P] where P=(Fo^2^+2Fc^2^)/3'
_refine_ls_weighting_scheme calc
_refine_ls_wR_factor_gt 0.1818
_refine_ls_wR_factor_ref 0.1897
_reflns_Friedel_coverage 0.000
_reflns_number_gt 16241
_reflns_number_total 18701
_reflns_threshold_expression 'I > 2\s(I)'
_cod_data_source_file c9ra01731c2.cif
_cod_data_source_block 1
_cod_original_cell_volume 5356.0(8)
_cod_original_formula_sum 'C32 H16 Ce4 Cl Cr4 Cs2 O83.50 Si W12'
_cod_database_code 7232707
_shelx_shelxl_version_number 2018/3
_shelx_space_group_comment
;
The symmetry employed for this shelxl refinement is uniquely defined
by the following loop, which should always be used as a source of
symmetry information in preference to the above space-group names.
They are only intended as comments.
;

loop_
_space_group_symop_operation_xyz
'x, y, z'
'-x, -y, -z'

loop_
_atom_site_label
_atom_site_type_symbol
_atom_site_fract_x
_atom_site_fract_y
_atom_site_fract_z
_atom_site_U_iso_or_equiv
_atom_site_adp_type
_atom_site_occupancy
_atom_site_site_symmetry_order
_atom_site_calc_flag
_atom_site_refinement_flags_posn
_atom_site_refinement_flags_adp
_atom_site_refinement_flags_occupancy
Cl1 Cl 0.1251(5) 0.7822(4) 0.2023(2) 0.0503(15) Uani 1 1 d . . .
Cs1 Cs -0.07603(18) -0.02683(16) 0.27761(7) 0.0767(6) Uani 1 1 d . . .
Cs2 Cs -0.36777(16) 0.45544(17) 0.23047(7) 0.0707(5) Uani 1 1 d . . .
Si1 Si -0.500000 0.500000 0.500000 0.0101(8) Uani 1 2 d S . P
Si2 Si 0.000000 0.000000 0.000000 0.0101(8) Uani 1 2 d S . P
Cr1 Cr 0.05956(19) 0.48207(18) 0.21882(8) 0.0134(5) Uani 1 1 d . . .
Cr2 Cr 0.10994(19) 0.34283(18) 0.29581(8) 0.0136(5) Uani 1 1 d . . .
Cr3 Cr 0.00836(19) 0.26563(19) 0.22818(9) 0.0147(5) Uani 1 1 d . . .
Cr4 Cr -0.10146(19) 0.39307(18) 0.28575(8) 0.0133(5) Uani 1 1 d . . .
Ce1 Ce 0.21591(7) 0.34441(7) 0.15068(3) 0.0181(2) Uani 1 1 d . . .
Ce2 Ce -0.06781(7) 0.21478(7) 0.37779(3) 0.0166(2) Uani 1 1 d . . .
Ce3 Ce 0.00316(7) 0.51114(7) 0.36282(3) 0.0179(2) Uani 1 1 d . . .
Ce4 Ce -0.07301(8) 0.41599(8) 0.13742(3) 0.0249(2) Uani 1 1 d . . .
W1 W 0.06893(7) -0.21961(5) 0.06831(2) 0.02812(19) Uani 1 1 d . . .
W2 W -0.68159(6) 0.40043(7) 0.44252(3) 0.02921(19) Uani 1 1 d . . .
W3 W -0.16195(6) -0.20859(6) 0.02403(3) 0.02812(19) Uani 1 1 d . . .
W4 W -0.69223(6) 0.65383(6) 0.46096(3) 0.02743(18) Uani 1 1 d . . .
W5 W -0.25603(5) 0.54013(7) 0.44582(3) 0.0338(2) Uani 1 1 d . . .
W6 W -0.22507(6) 0.00438(6) 0.07434(3) 0.0326(2) Uani 1 1 d . . .
W7 W -0.06327(7) 0.21329(6) 0.04999(3) 0.0345(2) Uani 1 1 d . . .
W8 W -0.22896(6) 0.00857(7) -0.04347(3) 0.0325(2) Uani 1 1 d . . .
W9 W 0.00709(8) -0.00397(6) 0.11865(3) 0.0398(2) Uani 1 1 d . . .
W10 W -0.48860(7) 0.24903(7) 0.48187(3) 0.0363(2) Uani 1 1 d . . .
W11 W -0.44880(7) 0.69284(6) 0.40695(3) 0.0361(2) Uani 1 1 d . . .
W12 W -0.43568(7) 0.43871(8) 0.38860(3) 0.0446(3) Uani 1 1 d . . .
C1 C -0.4401(15) 0.0770(18) 0.2326(8) 0.041(5) Uani 1 1 d . . .
H1A H -0.482061 0.043283 0.217458 0.050 Uiso 1 1 calc R U .
C2 C -0.4669(17) 0.0830(18) 0.2785(9) 0.043(6) Uani 1 1 d . . .
H2A H -0.527331 0.056201 0.293686 0.052 Uiso 1 1 calc R U .
C3 C -0.4029(16) 0.1291(15) 0.3011(8) 0.034(5) Uani 1 1 d . . .
H3A H -0.418625 0.132448 0.332126 0.041 Uiso 1 1 calc R U .
C4 C -0.3541(15) 0.1190(16) 0.2092(8) 0.035(5) Uani 1 1 d . . .
H4A H -0.338972 0.116931 0.178093 0.042 Uiso 1 1 calc R U .
C5 C -0.3143(13) 0.1710(13) 0.2775(7) 0.024(4) Uani 1 1 d . . .
C6 C 0.4930(14) 0.6819(15) 0.2354(6) 0.029(4) Uani 1 1 d . . .
H6A H 0.547849 0.718837 0.219858 0.035 Uiso 1 1 calc R U .
C7 C 0.4732(15) 0.6733(16) 0.2812(7) 0.032(4) Uani 1 1 d . . .
H7A H 0.516419 0.704179 0.296840 0.038 Uiso 1 1 calc R U .
C8 C 0.4272(15) 0.6325(16) 0.2111(7) 0.032(4) Uani 1 1 d . . .
H8A H 0.440114 0.634618 0.179662 0.038 Uiso 1 1 calc R U .
C9 C 0.3901(14) 0.6198(15) 0.3066(6) 0.027(4) Uani 1 1 d . . .
H9A H 0.377575 0.616852 0.338106 0.033 Uiso 1 1 calc R U .
C10 C 0.3458(12) 0.5827(12) 0.2353(6) 0.020(4) Uani 1 1 d . . .
C11 C 0.3271(13) 0.5714(12) 0.2828(6) 0.021(4) Uani 1 1 d . . .
C12 C 0.2425(14) 0.5059(14) 0.3078(6) 0.024(4) Uani 1 1 d . . .
C13 C 0.2709(14) 0.5359(13) 0.2098(6) 0.023(4) Uani 1 1 d . . .
C14 C -0.2893(13) 0.1650(14) 0.2324(6) 0.024(4) Uani 1 1 d . . .
C15 C -0.1916(14) 0.2119(13) 0.2080(6) 0.022(4) Uani 1 1 d . . .
C16 C -0.2462(13) 0.2295(14) 0.3015(6) 0.023(4) Uani 1 1 d . . .
C17 C -0.2906(15) 0.8392(14) 0.2475(7) 0.030(4) Uani 1 1 d . . .
H17A H -0.333653 0.885266 0.259714 0.036 Uiso 1 1 calc R U .
C18 C -0.2614(16) 0.8515(14) 0.2010(7) 0.032(4) Uani 1 1 d . . .
H18A H -0.284174 0.905311 0.182100 0.038 Uiso 1 1 calc R U .
C19 C -0.1984(16) 0.7832(14) 0.1832(6) 0.029(4) Uani 1 1 d . . .
H19A H -0.177467 0.791574 0.151952 0.035 Uiso 1 1 calc R U .
C20 C -0.1954(12) 0.6903(12) 0.2572(6) 0.019(3) Uani 1 1 d . . .
C21 C -0.0942(14) 0.6278(13) 0.1921(6) 0.023(4) Uani 1 1 d . . .
C22 C 0.298(2) -0.1077(17) 0.3154(9) 0.049(6) Uani 1 1 d . . .
H22A H 0.325300 -0.158078 0.334675 0.059 Uiso 1 1 calc R U .
C23 C 0.311(2) -0.1079(19) 0.2689(10) 0.055(7) Uani 1 1 d . . .
H23A H 0.344889 -0.160637 0.257397 0.065 Uiso 1 1 calc R U .
C24 C 0.2758(18) -0.0337(17) 0.2391(10) 0.048(6) Uani 1 1 d . . .
H24A H 0.287954 -0.034514 0.207804 0.057 Uiso 1 1 calc R U .
C25 C 0.2448(19) -0.0321(16) 0.3331(7) 0.040(5) Uani 1 1 d . . .
H25A H 0.233543 -0.032615 0.364511 0.048 Uiso 1 1 calc R U .
C26 C 0.2083(13) 0.0438(14) 0.3045(7) 0.025(4) Uani 1 1 d . . .
C27 C 0.1714(14) 0.1248(14) 0.2279(6) 0.025(4) Uani 1 1 d . . .
C28 C 0.2196(14) 0.0460(13) 0.2571(7) 0.027(4) Uani 1 1 d . . .
C29 C 0.1543(14) 0.1319(13) 0.3239(7) 0.027(4) Uani 1 1 d . . .
C30 C -0.2576(14) 0.7602(13) 0.2765(7) 0.025(4) Uani 1 1 d . . .
H30A H -0.276251 0.753672 0.307897 0.030 Uiso 1 1 calc R U .
C31 C -0.1657(12) 0.7022(13) 0.2108(6) 0.019(3) Uani 1 1 d . . .
C32 C -0.1622(14) 0.6000(13) 0.2875(6) 0.023(4) Uani 1 1 d . . .
O1 O -0.0175(8) 0.2748(8) 0.2950(4) 0.014(2) Uani 1 1 d . U .
O2 O -0.0163(9) 0.6104(8) 0.2113(4) 0.018(2) Uani 1 1 d . U .
O3 O -0.2245(9) 0.3175(9) 0.2819(4) 0.020(2) Uani 1 1 d . U .
O4 O 0.0823(9) 0.1386(9) 0.2410(4) 0.020(2) Uani 1 1 d . U .
O5 O 0.1886(9) 0.2175(9) 0.3036(4) 0.022(3) Uani 1 1 d . U .
O6 O -0.0596(8) 0.3970(8) 0.2190(4) 0.014(2) Uani 1 1 d . U .
O7 O 0.1257(8) 0.3516(8) 0.2280(4) 0.015(2) Uani 1 1 d . U .
O8 O 0.0749(8) 0.3400(8) 0.3623(4) 0.016(2) Uani 1 1 d . U .
O9 O 0.0885(9) 0.4830(9) 0.1524(4) 0.020(2) Uani 1 1 d . U .
O10 O -0.1271(9) 0.3879(8) 0.3522(4) 0.019(2) Uani 1 1 d . U .
O11 O -0.1205(11) 0.6123(9) 0.3213(4) 0.029(3) Uani 1 1 d . U .
O12 O 0.3006(10) 0.4798(10) 0.1818(5) 0.030(3) Uani 1 1 d . U .
O13 O 0.0398(8) 0.2764(9) 0.1610(4) 0.017(2) Uani 1 1 d . U .
O14 O 0.1813(9) 0.5622(8) 0.2210(4) 0.019(2) Uani 1 1 d . U .
O15 O -0.1796(9) 0.5183(8) 0.2738(4) 0.019(2) Uani 1 1 d . U .
O16 O -0.1163(9) 0.1857(9) 0.2288(4) 0.022(3) Uani 1 1 d . U .
O17 O 0.2358(9) 0.4213(8) 0.2941(4) 0.020(2) Uani 1 1 d . U .
O18 O 0.0273(8) 0.4618(8) 0.2862(4) 0.016(2) Uani 1 1 d . U .
O19 O -0.1168(11) 0.5839(10) 0.1601(4) 0.031(3) Uani 1 1 d . U .
O20 O 0.1868(9) 0.5350(10) 0.3392(4) 0.027(3) Uani 1 1 d . U .
O21 O -0.1874(10) 0.2698(11) 0.1728(5) 0.034(3) Uani 1 1 d . U .
O22 O -0.3201(19) 0.6510(18) 0.4211(9) 0.086(6) Uani 1 1 d . U .
O23 O -0.2172(10) 0.1875(10) 0.3380(5) 0.030(3) Uani 1 1 d . U .
O24 O -0.4216(12) 0.7851(13) 0.3631(5) 0.043(4) Uani 1 1 d . U .
O25 O 0.0840(10) 0.1164(10) 0.3550(5) 0.034(3) Uani 1 1 d . U .
O26 O -0.2480(18) 0.4535(18) 0.1242(9) 0.082(7) Uani 1 1 d . U .
O27 O -0.5351(17) 0.6096(17) 0.4813(8) 0.076(4) Uani 1 1 d . U .
O28 O -0.0932(9) 0.3163(9) 0.0748(4) 0.024(3) Uani 1 1 d . U .
O29 O -0.1359(9) 0.5582(9) 0.4194(4) 0.024(3) Uani 1 1 d . U .
O30 O -0.4055(11) 0.4113(11) 0.3353(5) 0.036(3) Uani 1 1 d . U .
O31 O -0.2175(13) -0.1301(12) 0.0680(5) 0.043(4) Uani 1 1 d . U .
O32 O -0.1136(13) 0.0313(11) 0.3818(6) 0.046(4) Uani 1 1 d . U .
O33 O -0.0105(17) -0.1220(17) 0.0103(8) 0.074(4) Uani 1 1 d . U .
O34 O -0.2734(13) 0.0340(11) 0.0166(5) 0.045(4) Uani 1 1 d . U .
O35 O -0.4866(13) 0.1265(14) 0.4736(8) 0.063(5) Uani 1 1 d . U .
O36 O -0.1373(19) -0.0176(17) 0.1186(9) 0.085(6) Uani 1 1 d . U .
O37 O -0.3315(13) 0.0077(12) 0.1094(5) 0.046(4) Uani 1 1 d . U .
O38 O 0.2235(10) 0.1695(10) 0.1921(5) 0.033(3) Uani 1 1 d . U .
O39 O -0.5758(14) 0.4282(16) 0.3950(7) 0.066(5) Uani 1 1 d . U .
O40 O -0.3626(14) 0.2639(15) 0.5020(6) 0.060(5) Uani 1 1 d . U .
O41 O 0.1051(12) -0.3242(12) 0.1004(6) 0.050(4) Uani 1 1 d . U .
O42 O -0.5891(13) 0.6942(14) 0.4131(6) 0.051(4) Uani 1 1 d . U .
O43 O -0.7860(15) 0.7276(16) 0.4423(6) 0.064(5) Uani 1 1 d . U .
O44 O 0.0101(11) -0.0073(11) 0.1746(5) 0.036(3) Uani 1 1 d . U .
O45 O -0.3408(15) 0.0143(14) -0.0644(7) 0.064(5) Uani 1 1 d . U .
O46 O -0.5485(14) 0.2373(15) 0.5430(6) 0.059(5) Uani 1 1 d . U .
O47 O -0.0638(13) -0.2512(15) 0.0639(6) 0.052(4) Uani 1 1 d . U .
O48 O -0.1040(12) 0.2539(15) -0.0079(5) 0.052(4) Uani 1 1 d . U .
O49 O -0.4455(18) 0.5849(17) 0.3713(9) 0.081(6) Uani 1 1 d . U .
O50 O -0.7106(14) 0.5384(11) 0.4348(6) 0.048(4) Uani 1 1 d . U .
O51 O -0.7671(15) 0.3525(12) 0.4156(6) 0.055(5) Uani 1 1 d . U .
O52 O -0.2425(14) 0.4169(12) 0.4825(6) 0.053(4) Uani 1 1 d . U .
O53 O -0.3062(17) 0.4640(15) 0.4046(9) 0.075(6) Uani 1 1 d . U .
O54 O -0.1782(18) 0.1404(17) 0.0622(9) 0.086(7) Uani 1 1 d . U .
O55 O 0.0701(14) 0.2427(15) 0.0258(6) 0.057(4) Uani 1 1 d . U .
O56 O -0.2272(15) -0.1305(13) -0.0203(6) 0.054(4) Uani 1 1 d . U .
O57 O -0.2490(14) 0.6051(12) 0.4970(6) 0.053(4) Uani 1 1 d . U .
O58 O -0.4264(17) 0.5385(17) 0.4486(8) 0.074(5) Uani 1 1 d . U .
O59 O -0.6111(17) 0.5060(17) 0.4899(8) 0.077(4) Uani 1 1 d . U .
O60 O -0.5288(18) 0.4175(18) 0.4664(8) 0.077(5) Uani 1 1 d . U .
O61 O -0.0072(17) 0.1345(16) 0.0963(9) 0.079(6) Uani 1 1 d . U .
O62 O 0.0223(14) -0.1413(13) 0.1135(6) 0.057(5) Uani 1 1 d . U .
O63 O 0.1430(15) 0.0165(13) 0.0953(6) 0.060(5) Uani 1 1 d . U .
O64 O -0.1124(17) -0.0407(17) 0.0078(8) 0.073(4) Uani 1 1 d . U .
O65 O 0.1889(15) -0.1459(14) 0.0580(7) 0.064(5) Uani 1 1 d . U .
O66 O -0.2373(16) -0.3111(14) 0.0346(6) 0.062(5) Uani 1 1 d . U .
O67 O -0.6172(15) 0.2832(17) 0.4660(7) 0.069(5) Uani 1 1 d . U .
O68 O 0.0673(17) -0.0464(17) 0.0411(8) 0.074(5) Uani 1 1 d . U .
O69 O -0.0590(17) 0.0435(16) 0.0484(7) 0.071(5) Uani 1 1 d . U .
O70 O -0.4331(14) 0.3117(17) 0.4241(7) 0.070(5) Uani 1 1 d . U .
O1W O 0.0034(13) 0.1323(13) 0.4467(5) 0.047(4) Uani 1 1 d . U .
O2W O 0.0705(11) 0.5337(12) 0.4353(5) 0.040(4) Uani 1 1 d . U .
O3W O -0.0661(11) 0.3444(12) 0.4378(5) 0.039(3) Uani 1 1 d . U .
O4W O 0.3170(9) 0.4608(10) 0.0874(5) 0.028(2) Uani 1 1 d . U .
O5W O -0.0534(13) 0.5346(11) 0.0635(5) 0.040(4) Uani 1 1 d . U .
O6W O 0.3956(14) 0.2920(13) 0.1640(7) 0.056(5) Uani 1 1 d . U .
O7W O 0.2655(18) 0.2239(15) 0.0962(6) 0.068(6) Uani 1 1 d . U .
O8W O -0.2220(12) 0.1863(13) 0.4349(6) 0.047(4) Uani 1 1 d . U .
O9W O 0.049(2) 0.7000(16) 0.3594(10) 0.089(7) Uani 1 1 d . U .
O10W O 0.0337(19) 0.335(2) 0.5115(9) 0.028(2) Uani 0.5 1 d . U P
O11W O 0.1588(19) 0.5311(19) 0.0051(9) 0.028(2) Uani 0.5 1 d . U P
O12W O -0.5856(19) 0.307(2) 0.2801(9) 0.028(2) Uani 0.5 1 d . U P
O13W O -0.762(2) 0.162(2) 0.5346(9) 0.036(7) Uani 0.5 1 d . U P
O14W O 0.356(2) 0.660(2) 0.0858(11) 0.040(7) Uani 0.5 1 d . U P
O15W O 0.454(2) 0.118(2) 0.1261(10) 0.040(7) Uani 0.5 1 d . U P
O16W O -0.333(2) 0.628(2) 0.1399(10) 0.034(6) Uani 0.5 1 d . U P
O17W O 0.1192(12) 0.3839(12) 0.0770(5) 0.042(4) Uani 1 1 d . U .

loop_
_atom_site_aniso_label
_atom_site_aniso_U_11
_atom_site_aniso_U_22
_atom_site_aniso_U_33
_atom_site_aniso_U_23
_atom_site_aniso_U_13
_atom_site_aniso_U_12
Cl1 0.070(4) 0.028(3) 0.056(4) -0.002(2) -0.021(3) -0.006(3)
Cs1 0.0955(15) 0.0757(13) 0.0521(10) 0.0094(9) -0.0026(10) -0.0452(12)
Cs2 0.0723(12) 0.0881(14) 0.0554(10) -0.0111(10) -0.0235(9) 0.0248(11)
Si1 0.011(2) 0.0100(19) 0.0104(19) -0.0038(15) -0.0016(15) 0.0021(15)
Si2 0.011(2) 0.0100(19) 0.0104(19) -0.0038(15) -0.0016(15) 0.0021(15)
Cr1 0.0167(13) 0.0148(12) 0.0094(12) -0.0050(9) -0.0010(10) 0.0004(10)
Cr2 0.0154(13) 0.0140(12) 0.0116(12) -0.0033(10) -0.0009(10) -0.0008(10)
Cr3 0.0159(13) 0.0155(12) 0.0136(12) -0.0063(10) 0.0001(10) -0.0013(10)
Cr4 0.0158(13) 0.0130(12) 0.0120(12) -0.0052(9) -0.0016(10) -0.0003(10)
Ce1 0.0171(5) 0.0214(5) 0.0167(5) -0.0080(4) 0.0002(4) -0.0019(4)
Ce2 0.0188(5) 0.0159(4) 0.0144(4) -0.0022(3) 0.0005(3) -0.0006(3)
Ce3 0.0194(5) 0.0214(5) 0.0144(4) -0.0098(4) 0.0001(4) -0.0019(4)
Ce4 0.0361(6) 0.0251(5) 0.0172(5) -0.0085(4) -0.0112(4) 0.0015(4)
W1 0.0503(5) 0.0190(4) 0.0140(3) -0.0024(3) -0.0007(3) 0.0064(3)
W2 0.0173(4) 0.0541(5) 0.0184(4) -0.0128(3) -0.0014(3) -0.0060(3)
W3 0.0332(4) 0.0255(4) 0.0259(4) -0.0080(3) 0.0008(3) -0.0065(3)
W4 0.0192(4) 0.0346(4) 0.0283(4) -0.0056(3) -0.0014(3) 0.0027(3)
W5 0.0102(3) 0.0415(5) 0.0557(5) -0.0299(4) -0.0017(3) 0.0017(3)
W6 0.0256(4) 0.0312(4) 0.0362(5) 0.0089(3) -0.0016(3) -0.0066(3)
W7 0.0490(5) 0.0185(4) 0.0455(5) -0.0179(3) -0.0277(4) 0.0084(3)
W8 0.0313(4) 0.0408(5) 0.0268(4) -0.0094(3) -0.0031(3) -0.0068(3)
W9 0.0762(7) 0.0273(4) 0.0177(4) 0.0034(3) -0.0187(4) -0.0235(4)
W10 0.0409(5) 0.0361(5) 0.0319(4) -0.0103(4) 0.0015(4) 0.0057(4)
W11 0.0437(5) 0.0316(4) 0.0373(5) -0.0041(4) -0.0226(4) 0.0000(4)
W12 0.0385(5) 0.0750(7) 0.0313(5) -0.0347(5) -0.0169(4) 0.0271(5)
C1 0.014(10) 0.061(15) 0.054(14) -0.025(12) -0.007(9) 0.001(9)
C2 0.028(11) 0.047(13) 0.055(15) -0.014(11) 0.002(10) -0.015(10)
C3 0.033(11) 0.030(10) 0.042(12) -0.014(9) 0.000(9) -0.001(9)
C4 0.025(10) 0.040(11) 0.044(12) -0.022(10) -0.006(9) 0.000(9)
C5 0.017(9) 0.020(9) 0.038(11) -0.010(8) -0.003(8) -0.003(7)
C6 0.026(10) 0.038(11) 0.025(10) -0.008(8) -0.002(8) -0.017(8)
C7 0.026(10) 0.042(12) 0.031(11) -0.015(9) -0.006(8) -0.009(9)
C8 0.025(10) 0.041(11) 0.030(10) -0.012(9) -0.003(8) -0.005(8)
C9 0.024(10) 0.037(11) 0.022(9) -0.010(8) 0.003(7) -0.005(8)
C10 0.015(8) 0.018(8) 0.027(9) -0.013(7) 0.003(7) -0.005(6)
C11 0.023(9) 0.013(8) 0.024(9) -0.006(7) 0.003(7) -0.002(7)
C12 0.026(10) 0.027(9) 0.022(9) -0.006(7) -0.007(8) -0.002(8)
C13 0.035(11) 0.021(9) 0.014(8) -0.004(7) -0.004(7) -0.006(8)
C14 0.020(9) 0.027(9) 0.027(9) -0.010(8) -0.009(7) 0.008(7)
C15 0.031(10) 0.021(9) 0.018(9) -0.010(7) -0.005(7) -0.003(7)
C16 0.014(8) 0.032(10) 0.026(9) -0.012(8) -0.009(7) -0.001(7)
C17 0.031(11) 0.026(10) 0.030(10) -0.005(8) 0.006(8) 0.005(8)
C18 0.045(12) 0.019(9) 0.031(11) 0.005(8) -0.015(9) 0.008(8)
C19 0.043(12) 0.031(10) 0.012(8) -0.007(7) 0.005(8) -0.004(9)
C20 0.018(8) 0.014(8) 0.025(9) -0.008(7) -0.001(7) 0.002(6)
C21 0.035(10) 0.018(8) 0.014(8) 0.001(7) -0.002(7) -0.003(7)
C22 0.067(17) 0.028(11) 0.052(15) -0.004(10) -0.010(12) 0.018(11)
C23 0.061(17) 0.045(14) 0.063(17) -0.022(12) -0.013(13) 0.031(12)
C24 0.044(14) 0.037(12) 0.064(16) -0.012(11) -0.002(12) 0.010(10)
C25 0.060(15) 0.034(11) 0.026(10) -0.001(9) -0.005(10) 0.005(10)
C26 0.012(8) 0.027(9) 0.037(11) -0.015(8) 0.003(7) 0.006(7)
C27 0.026(10) 0.024(9) 0.024(9) -0.006(7) 0.005(8) 0.007(7)
C28 0.025(10) 0.015(8) 0.039(11) 0.000(8) 0.002(8) 0.006(7)
C29 0.025(10) 0.020(9) 0.031(10) 0.001(8) 0.007(8) 0.005(7)
C30 0.027(10) 0.020(9) 0.030(10) -0.007(7) -0.005(8) -0.001(7)
C31 0.015(8) 0.022(8) 0.019(8) -0.004(7) -0.001(7) 0.001(7)
C32 0.032(10) 0.025(9) 0.013(8) -0.007(7) 0.003(7) -0.001(8)
O1 0.011(5) 0.015(5) 0.013(5) -0.002(4) 0.004(4) 0.000(4)
O2 0.018(5) 0.019(5) 0.018(5) -0.002(4) -0.003(4) 0.002(4)
O3 0.022(5) 0.021(5) 0.020(5) -0.007(4) -0.004(4) 0.000(4)
O4 0.019(5) 0.019(5) 0.023(5) -0.011(4) 0.002(4) 0.001(4)
O5 0.020(5) 0.022(5) 0.023(5) 0.001(4) -0.003(4) 0.005(4)
O6 0.019(5) 0.016(5) 0.008(5) -0.004(4) -0.002(4) -0.001(4)
O7 0.017(5) 0.015(5) 0.013(5) -0.009(4) 0.005(4) -0.003(4)
O8 0.017(5) 0.018(5) 0.012(5) -0.004(4) 0.001(4) -0.002(4)
O9 0.025(5) 0.020(5) 0.015(5) -0.001(4) -0.004(4) 0.005(4)
O10 0.025(5) 0.018(5) 0.016(5) -0.006(4) -0.005(4) -0.001(4)
O11 0.043(7) 0.024(6) 0.021(6) -0.009(5) -0.003(5) 0.009(5)
O12 0.031(6) 0.037(6) 0.025(6) -0.015(5) 0.001(5) -0.008(5)
O13 0.017(5) 0.025(5) 0.008(5) -0.007(4) 0.000(4) -0.003(4)
O14 0.018(5) 0.020(5) 0.021(5) -0.007(4) -0.001(4) -0.003(4)
O15 0.023(5) 0.012(5) 0.021(5) -0.002(4) 0.000(4) -0.001(4)
O16 0.022(5) 0.020(5) 0.026(6) -0.013(4) -0.001(5) 0.000(4)
O17 0.020(5) 0.019(5) 0.021(5) -0.004(4) -0.003(4) -0.004(4)
O18 0.015(5) 0.017(5) 0.018(5) -0.005(4) -0.002(4) -0.004(4)
O19 0.041(7) 0.033(6) 0.023(6) -0.011(5) -0.007(5) 0.006(5)
O20 0.023(6) 0.038(6) 0.021(5) -0.013(5) 0.004(5) -0.007(5)
O21 0.031(6) 0.049(7) 0.024(6) -0.008(5) -0.007(5) -0.006(5)
O22 0.086(10) 0.078(10) 0.110(10) -0.035(8) -0.053(8) 0.023(8)
O23 0.030(6) 0.032(6) 0.028(6) 0.002(5) -0.008(5) -0.008(5)
O24 0.038(8) 0.066(10) 0.023(7) -0.001(7) 0.003(6) -0.019(7)
O25 0.032(6) 0.028(6) 0.038(6) -0.001(5) 0.007(5) 0.009(5)
O26 0.071(9) 0.085(10) 0.095(10) -0.019(8) -0.018(8) 0.017(8)
O27 0.074(7) 0.078(7) 0.074(7) -0.009(6) -0.008(6) 0.003(6)
O28 0.028(6) 0.025(5) 0.022(5) -0.012(5) -0.004(5) 0.002(5)
O29 0.023(6) 0.025(5) 0.020(5) -0.006(4) 0.013(4) 0.003(5)
O30 0.039(7) 0.050(7) 0.022(6) -0.015(5) 0.003(5) 0.010(6)
O31 0.062(8) 0.041(7) 0.028(6) -0.010(5) -0.006(6) 0.025(6)
O32 0.050(7) 0.032(6) 0.057(8) -0.013(6) -0.008(6) -0.001(6)
O33 0.076(7) 0.078(7) 0.069(7) -0.014(6) -0.010(6) 0.003(6)
O34 0.067(8) 0.034(6) 0.031(6) -0.005(5) 0.001(6) 0.024(6)
O35 0.042(9) 0.050(9) 0.102(13) -0.038(9) 0.005(9) -0.007(7)
O36 0.086(10) 0.066(9) 0.102(10) 0.013(8) -0.039(8) -0.018(8)
O37 0.062(10) 0.045(8) 0.026(7) -0.002(6) 0.011(7) 0.026(7)
O38 0.033(6) 0.032(6) 0.029(6) -0.002(5) 0.010(5) 0.007(5)
O39 0.048(8) 0.079(9) 0.057(8) 0.024(7) 0.008(7) 0.023(7)
O40 0.058(8) 0.076(9) 0.047(8) -0.018(7) -0.001(7) -0.028(7)
O41 0.039(8) 0.039(8) 0.058(10) 0.027(7) 0.000(7) -0.001(7)
O42 0.047(7) 0.070(8) 0.039(7) -0.020(6) -0.001(6) -0.024(6)
O43 0.069(11) 0.084(12) 0.052(10) -0.030(9) -0.035(9) 0.036(9)
O44 0.041(7) 0.046(7) 0.025(6) -0.014(5) -0.002(5) -0.013(6)
O45 0.071(11) 0.051(9) 0.089(12) -0.033(9) -0.057(10) 0.017(8)
O46 0.052(8) 0.076(9) 0.050(8) -0.015(7) -0.003(6) -0.023(7)
O47 0.046(7) 0.080(8) 0.037(7) -0.027(6) -0.008(6) 0.019(7)
O48 0.040(7) 0.091(9) 0.032(7) -0.028(6) -0.009(6) 0.013(7)
O49 0.080(10) 0.075(9) 0.103(10) -0.037(8) -0.041(8) 0.013(8)
O50 0.068(8) 0.031(6) 0.042(7) -0.014(6) 0.021(6) -0.018(6)
O51 0.075(11) 0.040(8) 0.058(10) 0.001(7) -0.047(9) -0.014(8)
O52 0.073(8) 0.042(7) 0.040(7) -0.014(6) 0.024(6) -0.017(6)
O53 0.076(9) 0.060(8) 0.106(10) -0.033(8) -0.050(8) 0.009(7)
O54 0.084(10) 0.070(9) 0.104(10) 0.015(8) -0.043(8) -0.024(8)
O55 0.051(8) 0.083(9) 0.042(7) -0.032(7) -0.003(6) 0.020(7)
O56 0.073(8) 0.051(7) 0.038(7) -0.010(6) -0.002(6) 0.026(7)
O57 0.075(8) 0.040(7) 0.039(7) -0.018(6) 0.022(6) -0.008(6)
O58 0.069(7) 0.077(7) 0.074(7) -0.008(6) -0.009(6) 0.005(6)
O59 0.076(7) 0.080(7) 0.074(7) -0.009(6) -0.007(6) 0.000(6)
O60 0.078(8) 0.080(8) 0.074(8) -0.013(7) -0.006(7) 0.000(7)
O61 0.073(9) 0.062(9) 0.101(10) 0.020(8) -0.043(8) -0.015(7)
O62 0.064(8) 0.047(7) 0.057(8) -0.031(6) 0.025(7) -0.018(6)
O63 0.076(9) 0.043(7) 0.056(8) -0.025(6) 0.034(7) -0.016(7)
O64 0.076(7) 0.075(7) 0.068(7) -0.012(6) -0.011(6) 0.001(6)
O65 0.075(9) 0.050(8) 0.065(8) -0.027(7) 0.027(7) -0.031(7)
O66 0.086(12) 0.060(10) 0.043(9) -0.001(8) -0.024(9) -0.038(9)
O67 0.050(8) 0.089(9) 0.055(8) 0.013(7) 0.006(7) 0.024(7)
O68 0.076(8) 0.078(7) 0.069(7) -0.015(6) -0.007(6) 0.001(6)
O69 0.075(7) 0.071(7) 0.066(7) -0.010(6) -0.013(6) 0.002(6)
O70 0.044(8) 0.087(9) 0.066(9) 0.016(7) 0.009(7) 0.014(7)
O1W 0.059(9) 0.052(9) 0.030(7) -0.003(7) -0.018(7) 0.016(8)
O2W 0.036(8) 0.058(9) 0.035(8) -0.023(7) -0.012(6) -0.008(7)
O3W 0.036(8) 0.046(8) 0.038(8) -0.016(6) -0.010(6) 0.015(6)
O4W 0.020(4) 0.031(5) 0.033(5) -0.003(4) -0.004(4) -0.001(4)
O5W 0.060(9) 0.033(7) 0.032(7) -0.014(6) -0.013(7) 0.011(7)
O6W 0.052(9) 0.046(9) 0.075(11) -0.011(8) -0.028(8) 0.015(7)
O7W 0.107(14) 0.059(10) 0.047(9) -0.033(8) -0.014(9) 0.025(10)
O8W 0.040(8) 0.061(9) 0.039(8) -0.019(7) 0.009(7) -0.006(7)
O9W 0.096(14) 0.057(11) 0.123(16) -0.024(11) -0.030(12) -0.025(10)
O10W 0.020(4) 0.031(5) 0.033(5) -0.003(4) -0.004(4) -0.001(4)
O11W 0.020(4) 0.031(5) 0.033(5) -0.003(4) -0.004(4) -0.001(4)
O12W 0.020(4) 0.031(5) 0.033(5) -0.003(4) -0.004(4) -0.001(4)
O13W 0.035(13) 0.038(13) 0.029(12) 0.017(10) -0.011(10) -0.001(11)
O14W 0.038(13) 0.024(12) 0.051(14) 0.014(11) -0.006(12) -0.012(10)
O15W 0.043(14) 0.055(14) 0.024(12) -0.015(11) -0.006(11) 0.021(12)
O16W 0.022(12) 0.038(13) 0.045(13) -0.018(11) -0.003(10) 0.004(10)
O17W 0.051(9) 0.041(8) 0.036(8) -0.003(6) -0.013(7) -0.009(7)

loop_
_atom_type_symbol
_atom_type_description
_atom_type_scat_dispersion_real
_atom_type_scat_dispersion_imag
_atom_type_scat_source
O O 0.0106 0.0060 'International Tables Vol C Tables 4.2.6.8 and 6.1.1.4'
Cr Cr 0.3209 0.6236 'International Tables Vol C Tables 4.2.6.8 and 6.1.1.4'
Ce Ce -0.2486 2.6331 'International Tables Vol C Tables 4.2.6.8 and 6.1.1.4'
W W -0.8490 6.8722 'International Tables Vol C Tables 4.2.6.8 and 6.1.1.4'
Si Si 0.0817 0.0704 'International Tables Vol C Tables 4.2.6.8 and 6.1.1.4'
Cs Cs -0.3680 2.1192 'International Tables Vol C Tables 4.2.6.8 and 6.1.1.4'
C C 0.0033 0.0016 'International Tables Vol C Tables 4.2.6.8 and 6.1.1.4'
Cl Cl 0.1484 0.1585 'International Tables Vol C Tables 4.2.6.8 and 6.1.1.4'
H H 0.0000 0.0000 'International Tables Vol C Tables 4.2.6.8 and 6.1.1.4'

loop_
_geom_angle_atom_site_label_1
_geom_angle_atom_site_label_2
_geom_angle_atom_site_label_3
_geom_angle
_geom_angle_site_symmetry_1
_geom_angle_site_symmetry_3
O4 Cs1 O16 54.0(3) . .
O4 Cs1 O44 62.7(3) . .
O16 Cs1 O44 70.2(4) . .
O4 Cs1 O32 95.1(4) . .
O16 Cs1 O32 95.6(4) . .
O44 Cs1 O32 157.8(4) . .
O4 Cs1 C17 143.5(4) . 1_545
O16 Cs1 C17 98.8(4) . 1_545
O44 Cs1 C17 86.7(4) . 1_545
O32 Cs1 C17 113.0(4) . 1_545
O4 Cs1 C30 158.9(4) . 1_545
O16 Cs1 C30 119.8(4) . 1_545
O44 Cs1 C30 96.3(4) . 1_545
O32 Cs1 C30 105.8(4) . 1_545
C17 Cs1 C30 21.2(4) 1_545 1_545
O4 Cs1 Cr3 27.6(2) . .
O16 Cs1 Cr3 27.8(2) . .
O44 Cs1 Cr3 69.8(3) . .
O32 Cs1 Cr3 89.6(3) . .
C17 Cs1 Cr3 125.8(3) 1_545 .
C30 Cs1 Cr3 147.0(3) 1_545 .
O4 Cs1 Ce2 67.6(2) . .
O16 Cs1 Ce2 69.0(2) . .
O44 Cs1 Ce2 128.0(3) . .
O32 Cs1 Ce2 30.5(3) . .
C17 Cs1 Ce2 130.1(3) 1_545 .
C30 Cs1 Ce2 131.8(3) 1_545 .
Cr3 Cs1 Ce2 59.03(5) . .
O30 Cs2 O3 60.8(3) . .
O30 Cs2 O15 69.3(4) . .
O3 Cs2 O15 52.3(3) . .
O30 Cs2 O16W 146.4(6) . .
O3 Cs2 O16W 133.0(5) . .
O15 Cs2 O16W 95.4(5) . .
O30 Cs2 O26 158.0(5) . .
O3 Cs2 O26 97.3(4) . .
O15 Cs2 O26 96.3(5) . .
O16W Cs2 O26 47.7(6) . .
O30 Cs2 O12W 63.0(5) . .
O3 Cs2 O12W 93.8(5) . .
O15 Cs2 O12W 131.2(5) . .
O16W Cs2 O12W 130.5(6) . .
O26 Cs2 O12W 125.2(6) . .
O30 Cs2 C6 88.9(4) . 1_455
O3 Cs2 C6 142.3(4) . 1_455
O15 Cs2 C6 98.2(4) . 1_455
O16W Cs2 C6 63.0(6) . 1_455
O26 Cs2 C6 110.2(5) . 1_455
O12W Cs2 C6 90.9(5) . 1_455
O30 Cs2 C8 98.9(4) . 1_455
O3 Cs2 C8 159.5(4) . 1_455
O15 Cs2 C8 120.8(4) . 1_455
O16W Cs2 C8 62.5(6) . 1_455
O26 Cs2 C8 102.9(5) . 1_455
O12W Cs2 C8 77.5(5) . 1_455
C6 Cs2 C8 22.8(4) 1_455 1_455
O30 Cs2 Cr4 68.9(3) . .
O3 Cs2 Cr4 26.6(2) . .
O15 Cs2 Cr4 27.5(2) . .
O16W Cs2 Cr4 111.2(5) . .
O26 Cs2 Cr4 90.6(4) . .
O12W Cs2 Cr4 118.1(4) . .
C6 Cs2 Cr4 125.1(3) 1_455 .
C8 Cs2 Cr4 147.8(3) 1_455 .
O30 Cs2 Ce4 127.4(3) . .
O3 Cs2 Ce4 69.0(2) . .
O15 Cs2 Ce4 68.4(2) . .
O16W Cs2 Ce4 67.3(5) . .
O26 Cs2 Ce4 31.5(4) . .
O12W Cs2 Ce4 137.6(4) . .
C6 Cs2 Ce4 126.7(3) 1_455 .
C8 Cs2 Ce4 129.4(3) 1_455 .
Cr4 Cs2 Ce4 59.10(5) . .
O59 Si1 O59 180.0(17) . 2_466
O59 Si1 O27 65.5(12) . .
O59 Si1 O27 114.5(12) 2_466 .
O59 Si1 O27 114.5(12) . 2_466
O59 Si1 O27 65.5(12) 2_466 2_466
O27 Si1 O27 180.0 . 2_466
O59 Si1 O60 66.5(12) . .
O59 Si1 O60 113.5(12) 2_466 .
O27 Si1 O60 110.5(12) . .
O27 Si1 O60 69.5(12) 2_466 .
O59 Si1 O60 113.5(12) . 2_466
O59 Si1 O60 66.5(12) 2_466 2_466
O27 Si1 O60 69.5(12) . 2_466
O27 Si1 O60 110.5(12) 2_466 2_466
O60 Si1 O60 180.0 . 2_466
O59 Si1 O58 73.3(11) . 2_466
O59 Si1 O58 106.7(11) 2_466 2_466
O27 Si1 O58 107.1(11) . 2_466
O27 Si1 O58 72.9(11) 2_466 2_466
O60 Si1 O58 103.6(11) . 2_466
O60 Si1 O58 76.4(11) 2_466 2_466
O59 Si1 O58 106.7(11) . .
O59 Si1 O58 73.3(11) 2_466 .
O27 Si1 O58 72.9(11) . .
O27 Si1 O58 107.1(11) 2_466 .
O60 Si1 O58 76.4(11) . .
O60 Si1 O58 103.6(11) 2_466 .
O58 Si1 O58 180.0 2_466 .
O64 Si2 O64 180.0 . 2
O64 Si2 O33 65.9(11) . .
O64 Si2 O33 114.1(11) 2 .
O64 Si2 O33 114.1(11) . 2
O64 Si2 O33 65.9(11) 2 2
O33 Si2 O33 180.0 . 2
O64 Si2 O68 66.1(11) . 2
O64 Si2 O68 113.9(11) 2 2
O33 Si2 O68 110.6(11) . 2
O33 Si2 O68 69.4(11) 2 2
O64 Si2 O68 113.9(11) . .
O64 Si2 O68 66.1(11) 2 .
O33 Si2 O68 69.3(11) . .
O33 Si2 O68 110.6(11) 2 .
O68 Si2 O68 180.0(15) 2 .
O64 Si2 O69 72.8(11) . .
O64 Si2 O69 107.2(11) 2 .
O33 Si2 O69 106.0(11) . .
O33 Si2 O69 74.0(11) 2 .
O68 Si2 O69 104.0(11) 2 .
O68 Si2 O69 76.0(11) . .
O64 Si2 O69 107.2(11) . 2
O64 Si2 O69 72.8(11) 2 2
O33 Si2 O69 74.0(11) . 2
O33 Si2 O69 106.0(11) 2 2
O68 Si2 O69 76.0(11) 2 2
O68 Si2 O69 104.0(11) . 2
O69 Si2 O69 180.0(8) . 2
O9 Cr1 O7 88.9(5) . .
O9 Cr1 O6 88.8(5) . .
O7 Cr1 O6 82.7(5) . .
O9 Cr1 O18 172.4(5) . .
O7 Cr1 O18 85.1(5) . .
O6 Cr1 O18 85.9(4) . .
O9 Cr1 O14 92.9(5) . .
O7 Cr1 O14 95.0(5) . .
O6 Cr1 O14 177.1(5) . .
O18 Cr1 O14 92.2(5) . .
O9 Cr1 O2 92.7(5) . .
O7 Cr1 O2 176.2(5) . .
O6 Cr1 O2 93.9(5) . .
O18 Cr1 O2 93.1(5) . .
O14 Cr1 O2 88.4(5) . .
O9 Cr1 Cr4 132.1(4) . .
O7 Cr1 Cr4 86.7(3) . .
O6 Cr1 Cr4 43.4(3) . .
O18 Cr1 Cr4 43.0(3) . .
O14 Cr1 Cr4 135.0(4) . .
O2 Cr1 Cr4 89.8(3) . .
O9 Cr1 Cr2 132.1(3) . .
O7 Cr1 Cr2 43.3(3) . .
O6 Cr1 Cr2 87.7(3) . .
O18 Cr1 Cr2 42.3(3) . .
O14 Cr1 Cr2 89.5(4) . .
O2 Cr1 Cr2 135.2(3) . .
Cr4 Cr1 Cr2 61.72(9) . .
O9 Cr1 Cr3 88.4(4) . .
O7 Cr1 Cr3 41.0(3) . .
O6 Cr1 Cr3 41.7(3) . .
O18 Cr1 Cr3 84.0(3) . .
O14 Cr1 Cr3 136.0(4) . .
O2 Cr1 Cr3 135.6(4) . .
Cr4 Cr1 Cr3 58.72(8) . .
Cr2 Cr1 Cr3 59.08(8) . .
O9 Cr1 Ce4 45.8(4) . .
O7 Cr1 Ce4 93.6(3) . .
O6 Cr1 Ce4 44.6(3) . .
O18 Cr1 Ce4 129.9(3) . .
O14 Cr1 Ce4 137.6(4) . .
O2 Cr1 Ce4 85.0(3) . .
Cr4 Cr1 Ce4 86.94(8) . .
Cr2 Cr1 Ce4 123.54(9) . .
Cr3 Cr1 Ce4 64.58(7) . .
O9 Cr1 Ce1 46.2(3) . .
O7 Cr1 Ce1 44.6(3) . .
O6 Cr1 Ce1 94.2(3) . .
O18 Cr1 Ce1 128.8(3) . .
O14 Cr1 Ce1 85.3(3) . .
O2 Cr1 Ce1 137.7(3) . .
Cr4 Cr1 Ce1 123.14(9) . .
Cr2 Cr1 Ce1 86.54(8) . .
Cr3 Cr1 Ce1 64.58(7) . .
Ce4 Cr1 Ce1 72.48(5) . .
O18 Cr2 O1 81.9(4) . .
O18 Cr2 O8 88.6(5) . .
O1 Cr2 O8 88.5(5) . .
O18 Cr2 O7 85.0(5) . .
O1 Cr2 O7 85.8(4) . .
O8 Cr2 O7 172.0(5) . .
O18 Cr2 O5 176.6(5) . .
O1 Cr2 O5 95.1(5) . .
O8 Cr2 O5 93.0(5) . .
O7 Cr2 O5 93.1(5) . .
O18 Cr2 O17 94.1(5) . .
O1 Cr2 O17 175.7(5) . .
O8 Cr2 O17 93.0(5) . .
O7 Cr2 O17 92.3(5) . .
O5 Cr2 O17 88.8(5) . .
O18 Cr2 Cr3 86.6(3) . .
O1 Cr2 Cr3 43.6(3) . .
O8 Cr2 Cr3 132.0(3) . .
O7 Cr2 Cr3 42.8(3) . .
O5 Cr2 Cr3 90.1(4) . .
O17 Cr2 Cr3 134.9(4) . .
O18 Cr2 Cr1 42.9(3) . .
O1 Cr2 Cr1 87.1(3) . .
O8 Cr2 Cr1 131.5(3) . .
O7 Cr2 Cr1 42.7(3) . .
O5 Cr2 Cr1 135.6(4) . .
O17 Cr2 Cr1 88.9(4) . .
Cr3 Cr2 Cr1 61.76(9) . .
O18 Cr2 Cr4 41.2(3) . .
O1 Cr2 Cr4 40.7(3) . .
O8 Cr2 Cr4 87.9(3) . .
O7 Cr2 Cr4 84.1(3) . .
O5 Cr2 Cr4 135.7(4) . .
O17 Cr2 Cr4 135.3(4) . .
Cr3 Cr2 Cr4 58.74(8) . .
Cr1 Cr2 Cr4 59.09(8) . .
O18 Cr2 Ce3 44.5(3) . .
O1 Cr2 Ce3 93.3(3) . .
O8 Cr2 Ce3 46.0(3) . .
O7 Cr2 Ce3 128.8(3) . .
O5 Cr2 Ce3 137.8(4) . .
O17 Cr2 Ce3 84.9(3) . .
Cr3 Cr2 Ce3 122.84(10) . .
Cr1 Cr2 Ce3 86.13(8) . .
Cr4 Cr2 Ce3 64.28(7) . .
O18 Cr2 Ce2 93.6(3) . .
O1 Cr2 Ce2 44.7(3) . .
O8 Cr2 Ce2 45.7(3) . .
O7 Cr2 Ce2 129.8(3) . .
O5 Cr2 Ce2 85.3(4) . .
O17 Cr2 Ce2 137.7(4) . .
Cr3 Cr2 Ce2 87.02(8) . .
Cr1 Cr2 Ce2 123.26(10) . .
Cr4 Cr2 Ce2 64.26(7) . .
Ce3 Cr2 Ce2 72.23(5) . .
O7 Cr3 O13 88.4(5) . .
O7 Cr3 O4 94.1(5) . .
O13 Cr3 O4 94.7(5) . .
O7 Cr3 O6 82.4(5) . .
O13 Cr3 O6 88.3(5) . .
O4 Cr3 O6 175.4(5) . .
O7 Cr3 O1 85.3(4) . .
O13 Cr3 O1 172.0(5) . .
O4 Cr3 O1 90.7(5) . .
O6 Cr3 O1 86.0(4) . .
O7 Cr3 O16 176.4(5) . .
O13 Cr3 O16 92.4(5) . .
O4 Cr3 O16 89.3(5) . .
O6 Cr3 O16 94.1(5) . .
O1 Cr3 O16 93.6(5) . .
O7 Cr3 Cr4 87.1(3) . .
O13 Cr3 Cr4 132.0(4) . .
O4 Cr3 Cr4 133.3(4) . .
O6 Cr3 Cr4 43.7(3) . .
O1 Cr3 Cr4 42.8(3) . .
O16 Cr3 Cr4 89.8(3) . .
O7 Cr3 Cr2 43.4(3) . .
O13 Cr3 Cr2 131.7(3) . .
O4 Cr3 Cr2 87.8(3) . .
O6 Cr3 Cr2 87.6(3) . .
O1 Cr3 Cr2 42.5(3) . .
O16 Cr3 Cr2 135.9(4) . .
Cr4 Cr3 Cr2 61.95(9) . .
O7 Cr3 Cr1 41.0(3) . .
O13 Cr3 Cr1 87.7(3) . .
O4 Cr3 Cr1 135.0(4) . .
O6 Cr3 Cr1 41.4(3) . .
O1 Cr3 Cr1 84.3(3) . .
O16 Cr3 Cr1 135.5(4) . .
Cr4 Cr3 Cr1 59.28(8) . .
Cr2 Cr3 Cr1 59.16(8) . .
O7 Cr3 Ce4 93.1(3) . .
O13 Cr3 Ce4 45.7(3) . .
O4 Cr3 Ce4 139.5(3) . .
O6 Cr3 Ce4 44.2(3) . .
O1 Cr3 Ce4 129.7(3) . .
O16 Cr3 Ce4 85.0(4) . .
Cr4 Cr3 Ce4 86.87(8) . .
Cr2 Cr3 Ce4 123.01(10) . .
Cr1 Cr3 Ce4 63.97(7) . .
O7 Cr3 Ce1 44.6(3) . .
O13 Cr3 Ce1 45.8(3) . .
O4 Cr3 Ce1 85.5(3) . .
O6 Cr3 Ce1 94.1(3) . .
O1 Cr3 Ce1 129.1(3) . .
O16 Cr3 Ce1 137.0(4) . .
Cr4 Cr3 Ce1 123.69(9) . .
Cr2 Cr3 Ce1 86.58(8) . .
Cr1 Cr3 Ce1 64.57(7) . .
Ce4 Cr3 Ce1 72.27(6) . .
O7 Cr3 Cs1 136.6(3) . .
O13 Cr3 Cs1 107.6(3) . .
O4 Cr3 Cs1 45.7(3) . .
O6 Cr3 Cs1 136.4(3) . .
O1 Cr3 Cs1 80.4(3) . .
O16 Cr3 Cs1 46.3(4) . .
Cr4 Cr3 Cs1 108.16(9) . .
Cr2 Cr3 Cs1 108.18(9) . .
Cr1 Cr3 Cs1 164.68(10) . .
Ce4 Cr3 Cs1 127.21(8) . .
Ce1 Cr3 Cs1 126.34(8) . .
O1 Cr4 O10 88.8(5) . .
O1 Cr4 O18 81.4(5) . .
O10 Cr4 O18 89.0(5) . .
O1 Cr4 O3 95.4(5) . .
O10 Cr4 O3 94.3(5) . .
O18 Cr4 O3 175.4(5) . .
O1 Cr4 O6 87.1(4) . .
O10 Cr4 O6 173.7(5) . .
O18 Cr4 O6 85.7(5) . .
O3 Cr4 O6 90.8(5) . .
O1 Cr4 O15 176.3(5) . .
O10 Cr4 O15 93.3(5) . .
O18 Cr4 O15 95.5(5) . .
O3 Cr4 O15 87.5(5) . .
O6 Cr4 O15 90.6(5) . .
O1 Cr4 Cr3 44.0(3) . .
O10 Cr4 Cr3 132.7(4) . .
O18 Cr4 Cr3 86.7(3) . .
O3 Cr4 Cr3 88.7(3) . .
O6 Cr4 Cr3 43.7(3) . .
O15 Cr4 Cr3 134.1(4) . .
O1 Cr4 Cr1 87.2(3) . .
O10 Cr4 Cr1 131.9(4) . .
O18 Cr4 Cr1 43.0(3) . .
O3 Cr4 Cr1 133.8(4) . .
O6 Cr4 Cr1 43.1(3) . .
O15 Cr4 Cr1 89.2(3) . .
Cr3 Cr4 Cr1 62.00(9) . .
O1 Cr4 Cr2 40.7(3) . .
O10 Cr4 Cr2 88.3(4) . .
O18 Cr4 Cr2 40.7(3) . .
O3 Cr4 Cr2 136.0(4) . .
O6 Cr4 Cr2 85.4(3) . .
O15 Cr4 Cr2 136.2(4) . .
Cr3 Cr4 Cr2 59.31(8) . .
Cr1 Cr4 Cr2 59.18(8) . .
O1 Cr4 Ce3 93.4(3) . .
O10 Cr4 Ce3 46.2(3) . .
O18 Cr4 Ce3 44.7(3) . .
O3 Cr4 Ce3 139.3(4) . .
O6 Cr4 Ce3 129.3(3) . .
O15 Cr4 Ce3 85.8(3) . .
Cr3 Cr4 Ce3 123.52(10) . .
Cr1 Cr4 Ce3 86.24(8) . .
Cr2 Cr4 Ce3 64.40(7) . .
O1 Cr4 Ce2 45.1(3) . .
O10 Cr4 Ce2 45.6(3) . .
O18 Cr4 Ce2 93.8(3) . .
O3 Cr4 Ce2 86.2(4) . .
O6 Cr4 Ce2 131.4(3) . .
O15 Cr4 Ce2 137.6(3) . .
Cr3 Cr4 Ce2 87.65(8) . .
Cr1 Cr4 Ce2 124.01(10) . .
Cr2 Cr4 Ce2 64.91(7) . .
Ce3 Cr4 Ce2 72.51(5) . .
O1 Cr4 Cs2 134.9(3) . .
O10 Cr4 Cs2 109.0(4) . .
O18 Cr4 Cs2 137.6(3) . .
O3 Cr4 Cs2 43.9(3) . .
O6 Cr4 Cs2 77.2(3) . .
O15 Cr4 Cs2 47.0(3) . .
Cr3 Cr4 Cs2 105.51(9) . .
Cr1 Cr4 Cs2 107.34(9) . .
Cr2 Cr4 Cs2 162.57(10) . .
Ce3 Cr4 Cs2 129.06(7) . .
Ce2 Cr4 Cs2 126.49(8) . .
O7 Ce1 O7W 141.3(6) . .
O7 Ce1 O38 75.3(4) . .
O7W Ce1 O38 69.0(6) . .
O7 Ce1 O12 73.8(4) . .
O7W Ce1 O12 136.4(6) . .
O38 Ce1 O12 117.1(5) . .
O7 Ce1 O13 66.8(3) . .
O7W Ce1 O13 89.2(6) . .
O38 Ce1 O13 74.4(4) . .
O12 Ce1 O13 134.4(4) . .
O7 Ce1 O4W 138.1(4) . .
O7W Ce1 O4W 80.5(6) . .
O38 Ce1 O4W 139.2(4) . .
O12 Ce1 O4W 68.7(4) . .
O13 Ce1 O4W 133.1(4) . .
O7 Ce1 O9 66.7(4) . .
O7W Ce1 O9 133.5(6) . .
O38 Ce1 O9 134.5(4) . .
O12 Ce1 O9 75.7(4) . .
O13 Ce1 O9 68.3(4) . .
O4W Ce1 O9 86.2(4) . .
O7 Ce1 O6W 105.1(5) . .
O7W Ce1 O6W 74.7(7) . .
O38 Ce1 O6W 67.4(5) . .
O12 Ce1 O6W 69.9(5) . .
O13 Ce1 O6W 141.6(5) . .
O4W Ce1 O6W 79.1(5) . .
O9 Ce1 O6W 145.6(5) . .
O7 Ce1 O17W 120.0(5) . .
O7W Ce1 O17W 69.6(6) . .
O38 Ce1 O17W 121.0(5) . .
O12 Ce1 O17W 121.9(5) . .
O13 Ce1 O17W 64.9(4) . .
O4W Ce1 O17W 68.6(4) . .
O9 Ce1 O17W 64.0(4) . .
O6W Ce1 O17W 134.8(6) . .
O7 Ce1 Cr3 33.9(3) . .
O7W Ce1 Cr3 113.1(6) . .
O38 Ce1 Cr3 64.6(3) . .
O12 Ce1 Cr3 107.2(3) . .
O13 Ce1 Cr3 34.3(2) . .
O4W Ce1 Cr3 155.9(3) . .
O9 Ce1 Cr3 69.9(3) . .
O6W Ce1 Cr3 122.8(5) . .
O17W Ce1 Cr3 96.6(4) . .
O7 Ce1 Cr1 33.8(3) . .
O7W Ce1 Cr1 158.3(6) . .
O38 Ce1 Cr1 108.3(3) . .
O12 Ce1 Cr1 64.8(3) . .
O13 Ce1 Cr1 69.7(2) . .
O4W Ce1 Cr1 109.9(3) . .
O9 Ce1 Cr1 34.1(3) . .
O6W Ce1 Cr1 125.2(4) . .
O17W Ce1 Cr1 95.8(4) . .
Cr3 Ce1 Cr1 50.85(6) . .
O7 Ce1 Ce4 71.8(3) . .
O7W Ce1 Ce4 106.3(5) . .
O38 Ce1 Ce4 109.6(3) . .
O12 Ce1 Ce4 110.6(3) . .
O13 Ce1 Ce4 35.6(3) . .
O4W Ce1 Ce4 104.5(3) . .
O9 Ce1 Ce4 35.5(3) . .
O6W Ce1 Ce4 176.4(5) . .
O17W Ce1 Ce4 48.2(4) . .
Cr3 Ce1 Ce4 53.53(5) . .
Cr1 Ce1 Ce4 53.23(5) . .
O1 Ce2 O1W 140.7(5) . .
O1 Ce2 O8W 140.1(5) . .
O1W Ce2 O8W 78.8(6) . .
O1 Ce2 O10 66.5(4) . .
O1W Ce2 O10 134.7(5) . .
O8W Ce2 O10 89.2(5) . .
O1 Ce2 O25 74.3(4) . .
O1W Ce2 O25 69.5(5) . .
O8W Ce2 O25 136.5(5) . .
O10 Ce2 O25 134.3(4) . .
O1 Ce2 O8 66.3(4) . .
O1W Ce2 O8 89.6(5) . .
O8W Ce2 O8 135.1(4) . .
O10 Ce2 O8 68.7(4) . .
O25 Ce2 O8 74.8(4) . .
O1 Ce2 O23 73.6(4) . .
O1W Ce2 O23 136.4(5) . .
O8W Ce2 O23 69.9(5) . .
O10 Ce2 O23 75.5(4) . .
O25 Ce2 O23 115.1(5) . .
O8 Ce2 O23 134.1(4) . .
O1 Ce2 O32 104.9(5) . .
O1W Ce2 O32 76.4(6) . .
O8W Ce2 O32 74.6(5) . .
O10 Ce2 O32 142.0(5) . .
O25 Ce2 O32 69.6(5) . .
O8 Ce2 O32 144.4(5) . .
O23 Ce2 O32 66.6(5) . .
O1 Ce2 O3W 119.1(4) . .
O1W Ce2 O3W 70.6(5) . .
O8W Ce2 O3W 71.3(5) . .
O10 Ce2 O3W 64.2(4) . .
O25 Ce2 O3W 121.6(5) . .
O8 Ce2 O3W 64.0(4) . .
O23 Ce2 O3W 123.2(4) . .
O32 Ce2 O3W 136.1(5) . .
O1 Ce2 Cr4 33.9(2) . .
O1W Ce2 Cr4 159.0(4) . .
O8W Ce2 Cr4 112.4(4) . .
O10 Ce2 Cr4 33.9(3) . .
O25 Ce2 Cr4 107.5(3) . .
O8 Ce2 Cr4 69.9(3) . .
O23 Ce2 Cr4 64.4(3) . .
O32 Ce2 Cr4 122.9(4) . .
O3W Ce2 Cr4 95.6(3) . .
O1 Ce2 Cr2 33.6(3) . .
O1W Ce2 Cr2 113.2(4) . .
O8W Ce2 Cr2 158.7(4) . .
O10 Ce2 Cr2 69.8(3) . .
O25 Ce2 Cr2 64.6(3) . .
O8 Ce2 Cr2 34.0(2) . .
O23 Ce2 Cr2 106.6(3) . .
O32 Ce2 Cr2 124.3(4) . .
O3W Ce2 Cr2 95.5(4) . .
Cr4 Ce2 Cr2 50.83(6) . .
O1 Ce2 Ce3 71.7(2) . .
O1W Ce2 Ce3 107.0(4) . .
O8W Ce2 Ce3 107.1(4) . .
O10 Ce2 Ce3 35.8(3) . .
O25 Ce2 Ce3 110.1(3) . .
O8 Ce2 Ce3 35.8(2) . .
O23 Ce2 Ce3 110.8(3) . .
O32 Ce2 Ce3 176.4(4) . .
O3W Ce2 Ce3 47.4(3) . .
Cr4 Ce2 Ce3 53.48(4) . .
Cr2 Ce2 Ce3 53.44(4) . .
O18 Ce3 O11 75.9(4) . .
O18 Ce3 O20 76.9(4) . .
O11 Ce3 O20 121.5(5) . .
O18 Ce3 O2W 150.1(4) . .
O11 Ce3 O2W 129.9(5) . .
O20 Ce3 O2W 76.0(5) . .
O18 Ce3 O8 67.3(4) . .
O11 Ce3 O8 135.7(4) . .
O20 Ce3 O8 73.5(4) . .
O2W Ce3 O8 93.0(5) . .
O18 Ce3 O29 139.0(4) . .
O11 Ce3 O29 70.9(4) . .
O20 Ce3 O29 141.8(4) . .
O2W Ce3 O29 70.6(5) . .
O8 Ce3 O29 125.5(4) . .
O18 Ce3 O10 67.5(4) . .
O11 Ce3 O10 74.8(4) . .
O20 Ce3 O10 135.7(4) . .
O2W Ce3 O10 127.9(4) . .
O8 Ce3 O10 69.1(4) . .
O29 Ce3 O10 81.0(4) . .
O18 Ce3 O9W 110.9(7) . .
O11 Ce3 O9W 72.2(7) . .
O20 Ce3 O9W 71.0(7) . .
O2W Ce3 O9W 71.3(7) . .
O8 Ce3 O9W 143.7(7) . .
O29 Ce3 O9W 81.0(7) . .
O10 Ce3 O9W 146.0(6) . .
O18 Ce3 Cr4 34.5(3) . .
O11 Ce3 Cr4 65.2(3) . .
O20 Ce3 Cr4 110.3(3) . .
O2W Ce3 Cr4 158.8(4) . .
O8 Ce3 Cr4 70.5(3) . .
O29 Ce3 Cr4 107.6(3) . .
O10 Ce3 Cr4 34.3(3) . .
O9W Ce3 Cr4 129.8(6) . .
O18 Ce3 Cr2 34.0(3) . .
O11 Ce3 Cr2 109.0(3) . .
O20 Ce3 Cr2 65.3(3) . .
O2W Ce3 Cr2 120.4(4) . .
O8 Ce3 Cr2 34.5(2) . .
O29 Ce3 Cr2 150.0(3) . .
O10 Ce3 Cr2 70.5(3) . .
O9W Ce3 Cr2 128.3(6) . .
Cr4 Ce3 Cr2 51.32(6) . .
O18 Ce3 Ce2 73.0(3) . .
O11 Ce3 Ce2 110.3(3) . .
O20 Ce3 Ce2 109.5(3) . .
O2W Ce3 Ce2 104.8(4) . .
O8 Ce3 Ce2 36.1(3) . .
O29 Ce3 Ce2 96.8(3) . .
O10 Ce3 Ce2 35.8(3) . .
O9W Ce3 Ce2 176.0(6) . .
Cr4 Ce3 Ce2 54.01(5) . .
Cr2 Ce3 Ce2 54.32(5) . .
O6 Ce4 O9 68.3(4) . .
O6 Ce4 O26 110.0(6) . .
O9 Ce4 O26 146.5(6) . .
O6 Ce4 O13 68.2(3) . .
O9 Ce4 O13 69.5(4) . .
O26 Ce4 O13 142.7(6) . .
O6 Ce4 O28 141.8(4) . .
O9 Ce4 O28 124.8(4) . .
O26 Ce4 O28 78.4(6) . .
O13 Ce4 O28 82.8(4) . .
O6 Ce4 O19 75.1(4) . .
O9 Ce4 O19 76.2(4) . .
O26 Ce4 O19 71.4(7) . .
O13 Ce4 O19 136.7(4) . .
O28 Ce4 O19 139.9(4) . .
O6 Ce4 O5W 145.3(4) . .
O9 Ce4 O5W 87.4(5) . .
O26 Ce4 O5W 76.7(7) . .
O13 Ce4 O5W 127.2(4) . .
O28 Ce4 O5W 72.4(4) . .
O19 Ce4 O5W 75.3(4) . .
O6 Ce4 O21 75.0(4) . .
O9 Ce4 O21 135.8(4) . .
O26 Ce4 O21 69.4(7) . .
O13 Ce4 O21 74.5(4) . .
O28 Ce4 O21 73.6(4) . .
O19 Ce4 O21 117.5(5) . .
O5W Ce4 O21 135.8(5) . .
O6 Ce4 Cr1 34.8(3) . .
O9 Ce4 Cr1 34.6(3) . .
O26 Ce4 Cr1 130.0(6) . .
O13 Ce4 Cr1 70.8(2) . .
O28 Ce4 Cr1 151.2(3) . .
O19 Ce4 Cr1 65.9(3) . .
O5W Ce4 Cr1 114.6(4) . .
O21 Ce4 Cr1 108.9(3) . .
O6 Ce4 Cr3 34.7(3) . .
O9 Ce4 Cr3 70.9(3) . .
O26 Ce4 Cr3 127.7(6) . .
O13 Ce4 Cr3 34.6(2) . .
O28 Ce4 Cr3 110.2(3) . .
O19 Ce4 Cr3 109.1(3) . .
O5W Ce4 Cr3 155.5(4) . .
O21 Ce4 Cr3 64.8(3) . .
Cr1 Ce4 Cr3 51.46(6) . .
O6 Ce4 Ce1 73.7(3) . .
O9 Ce4 Ce1 36.3(3) . .
O26 Ce4 Ce1 175.7(6) . .
O13 Ce4 Ce1 36.0(3) . .
O28 Ce4 Ce1 97.3(3) . .
O19 Ce4 Ce1 112.0(3) . .
O5W Ce4 Ce1 101.5(4) . .
O21 Ce4 Ce1 110.2(3) . .
Cr1 Ce4 Ce1 54.29(5) . .
Cr3 Ce4 Ce1 54.20(5) . .
O6 Ce4 Cs2 64.8(3) . .
O9 Ce4 Cs2 121.6(3) . .
O26 Ce4 Cs2 45.2(6) . .
O13 Ce4 Cs2 118.9(2) . .
O28 Ce4 Cs2 113.5(3) . .
O19 Ce4 Cs2 60.0(3) . .
O5W Ce4 Cs2 113.7(4) . .
O21 Ce4 Cs2 57.6(3) . .
Cr1 Ce4 Cs2 89.92(5) . .
Cr3 Ce4 Cs2 88.12(5) . .
Ce1 Ce4 Cs2 138.43(4) . .
O41 W1 O65 99.8(9) . .
O41 W1 O47 101.7(8) . .
O65 W1 O47 158.4(9) . .
O41 W1 O62 101.3(9) . .
O65 W1 O62 88.7(7) . .
O47 W1 O62 88.7(8) . .
O41 W1 O48 100.5(9) . 2
O65 W1 O48 86.4(8) . 2
O47 W1 O48 88.1(7) . 2
O62 W1 O48 158.1(9) . 2
O41 W1 O68 155.7(9) . .
O65 W1 O68 60.6(9) . .
O47 W1 O68 99.0(8) . .
O62 W1 O68 66.3(8) . .
O48 W1 O68 92.8(8) 2 .
O41 W1 O33 157.5(9) . .
O65 W1 O33 96.6(9) . .
O47 W1 O33 62.3(8) . .
O62 W1 O33 94.3(9) . .
O48 W1 O33 65.2(8) 2 .
O68 W1 O33 46.6(8) . .
O51 W2 O67 101.1(10) . .
O51 W2 O39 101.3(10) . .
O67 W2 O39 90.4(8) . .
O51 W2 O50 102.9(8) . .
O67 W2 O50 155.8(10) . .
O39 W2 O50 88.1(8) . .
O51 W2 O57 101.6(9) . 2_466
O67 W2 O57 85.7(8) . 2_466
O39 W2 O57 157.1(9) . 2_466
O50 W2 O57 86.4(7) . 2_466
O51 W2 O60 157.0(9) . .
O67 W2 O60 62.0(9) . .
O39 W2 O60 65.5(9) . .
O50 W2 O60 95.7(8) . .
O57 W2 O60 92.9(8) 2_466 .
O51 W2 O59 158.7(9) . .
O67 W2 O59 94.7(9) . .
O39 W2 O59 92.8(9) . .
O50 W2 O59 61.3(8) . .
O57 W2 O59 65.1(8) 2_466 .
O60 W2 O59 44.3(8) . .
O66 W3 O56 99.6(9) . .
O66 W3 O31 102.9(9) . .
O56 W3 O31 89.9(7) . .
O66 W3 O55 100.2(10) . 2
O56 W3 O55 86.6(8) . 2
O31 W3 O55 156.9(8) . 2
O66 W3 O47 99.8(9) . .
O56 W3 O47 160.5(9) . .
O31 W3 O47 87.6(7) . .
O55 W3 O47 88.2(7) 2 .
O66 W3 O33 155.8(10) . .
O56 W3 O33 98.0(8) . .
O31 W3 O33 93.7(8) . .
O55 W3 O33 64.3(8) 2 .
O47 W3 O33 63.0(8) . .
O66 W3 O64 159.8(10) . .
O56 W3 O64 64.8(8) . .
O31 W3 O64 66.2(8) . .
O55 W3 O64 91.8(8) 2 .
O47 W3 O64 96.7(8) . .
O33 W3 O64 44.3(8) . .
O43 W4 O50 101.5(9) . .
O43 W4 O42 99.6(10) . .
O50 W4 O42 88.8(7) . .
O43 W4 O40 100.9(9) . 2_466
O50 W4 O40 157.4(9) . 2_466
O42 W4 O40 90.2(7) . 2_466
O43 W4 O52 101.6(10) . 2_466
O50 W4 O52 87.4(7) . 2_466
O42 W4 O52 158.7(9) . 2_466
O40 W4 O52 85.4(8) 2_466 2_466
O43 W4 O27 159.1(10) . .
O50 W4 O27 95.2(8) . .
O42 W4 O27 67.8(8) . .
O40 W4 O27 63.8(9) 2_466 .
O52 W4 O27 91.6(9) 2_466 .
O43 W4 O59 158.3(10) . .
O50 W4 O59 62.6(8) . .
O42 W4 O59 94.8(8) . .
O40 W4 O59 95.1(9) 2_466 .
O52 W4 O59 65.0(8) 2_466 .
O27 W4 O59 42.6(8) . .
O29 W5 O22 103.0(10) . .
O29 W5 O52 99.8(7) . .
O22 W5 O52 157.1(11) . .
O29 W5 O57 100.0(7) . .
O22 W5 O57 87.3(9) . .
O52 W5 O57 89.3(7) . .
O29 W5 O53 99.0(9) . .
O22 W5 O53 90.1(10) . .
O52 W5 O53 85.8(9) . .
O57 W5 O53 160.9(10) . .
O29 W5 O58 154.8(7) . .
O22 W5 O58 60.0(10) . .
O52 W5 O58 98.2(8) . .
O57 W5 O58 97.6(8) . .
O53 W5 O58 65.0(9) . .
O29 W5 O59 156.3(7) . 2_466
O22 W5 O59 94.7(11) . 2_466
O52 W5 O59 63.6(7) . 2_466
O57 W5 O59 64.8(8) . 2_466
O53 W5 O59 96.7(10) . 2_466
O58 W5 O59 48.9(8) . 2_466
O37 W6 O31 101.9(8) . .
O37 W6 O36 98.3(10) . .
O31 W6 O36 89.3(9) . .
O37 W6 O34 100.3(8) . .
O31 W6 O34 90.4(7) . .
O36 W6 O34 161.0(10) . .
O37 W6 O54 104.3(10) . .
O31 W6 O54 153.8(10) . .
O36 W6 O54 87.4(9) . .
O34 W6 O54 84.6(9) . .
O37 W6 O69 154.6(8) . .
O31 W6 O69 96.5(8) . .
O36 W6 O69 64.4(9) . .
O34 W6 O69 96.8(8) . .
O54 W6 O69 58.8(10) . .
O37 W6 O64 156.8(8) . .
O31 W6 O64 63.0(7) . .
O36 W6 O64 98.9(10) . .
O34 W6 O64 64.3(7) . .
O54 W6 O64 91.8(10) . .
O69 W6 O64 48.5(7) . .
O28 W7 O54 102.9(10) . .
O28 W7 O55 100.7(7) . .
O54 W7 O55 156.4(11) . .
O28 W7 O61 100.8(9) . .
O54 W7 O61 91.9(10) . .
O55 W7 O61 83.9(9) . .
O28 W7 O48 100.0(7) . .
O54 W7 O48 85.3(9) . .
O55 W7 O48 90.4(8) . .
O61 W7 O48 159.1(10) . .
O28 W7 O69 153.7(7) . .
O54 W7 O69 60.2(10) . .
O55 W7 O69 97.7(8) . .
O61 W7 O69 62.7(9) . .
O48 W7 O69 98.4(8) . .
O28 W7 O33 155.6(7) . 2
O54 W7 O33 95.0(11) . 2
O55 W7 O33 62.5(8) . 2
O61 W7 O33 95.1(10) . 2
O48 W7 O33 64.6(7) . 2
O69 W7 O33 50.7(8) . 2
O45 W8 O63 100.6(10) . 2
O45 W8 O56 99.8(9) . .
O63 W8 O56 88.9(7) 2 .
O45 W8 O34 99.0(9) . .
O63 W8 O34 160.4(9) 2 .
O56 W8 O34 88.7(7) . .
O45 W8 O65 99.8(10) . 2
O63 W8 O65 88.2(7) 2 2
O56 W8 O65 160.4(9) . 2
O34 W8 O65 87.6(7) . 2
O45 W8 O68 157.0(10) . 2
O63 W8 O68 66.3(9) 2 2
O56 W8 O68 98.8(8) . 2
O34 W8 O68 94.9(8) . 2
O65 W8 O68 62.4(9) 2 2
O45 W8 O64 157.8(10) . .
O63 W8 O64 94.3(9) 2 .
O56 W8 O64 63.8(8) . .
O34 W8 O64 67.3(7) . .
O65 W8 O64 97.0(9) 2 .
O68 W8 O64 45.2(8) 2 .
O44 W9 O63 101.7(8) . .
O44 W9 O62 100.5(8) . .
O63 W9 O62 88.8(7) . .
O44 W9 O61 104.4(9) . .
O63 W9 O61 85.3(9) . .
O62 W9 O61 155.2(10) . .
O44 W9 O36 99.4(9) . .
O63 W9 O36 158.7(10) . .
O62 W9 O36 89.9(9) . .
O61 W9 O36 87.1(9) . .
O44 W9 O69 154.7(8) . .
O63 W9 O69 97.1(9) . .
O62 W9 O69 96.7(8) . .
O61 W9 O69 60.3(9) . .
O36 W9 O69 61.9(9) . .
O44 W9 O68 154.6(8) . .
O63 W9 O68 61.0(8) . .
O62 W9 O68 63.1(8) . .
O61 W9 O68 93.1(10) . .
O36 W9 O68 99.7(10) . .
O69 W9 O68 50.7(8) . .
O35 W10 O70 100.9(10) . .
O35 W10 O40 101.8(9) . .
O70 W10 O40 88.0(9) . .
O35 W10 O46 100.8(10) . .
O70 W10 O46 158.2(10) . .
O40 W10 O46 89.0(8) . .
O35 W10 O67 99.3(10) . .
O70 W10 O67 89.0(8) . .
O40 W10 O67 158.9(10) . .
O46 W10 O67 86.1(8) . .
O35 W10 O60 155.2(10) . .
O70 W10 O60 66.0(9) . .
O40 W10 O60 98.8(9) . .
O46 W10 O60 93.2(9) . .
O67 W10 O60 61.1(9) . .
O35 W10 O27 157.9(10) . 2_466
O70 W10 O27 94.4(10) . 2_466
O40 W10 O27 62.7(8) . 2_466
O46 W10 O27 65.3(8) . 2_466
O67 W10 O27 96.8(9) . 2_466
O60 W10 O27 46.7(8) . 2_466
O24 W11 O46 101.3(8) . 2_466
O24 W11 O42 100.5(8) . .
O46 W11 O42 89.8(8) 2_466 .
O24 W11 O49 96.9(10) . .
O46 W11 O49 161.3(10) 2_466 .
O42 W11 O49 91.1(9) . .
O24 W11 O22 102.5(10) . .
O46 W11 O22 85.0(9) 2_466 .
O42 W11 O22 157.0(10) . .
O49 W11 O22 86.9(10) . .
O24 W11 O58 154.4(8) . .
O46 W11 O58 94.7(9) 2_466 .
O42 W11 O58 99.3(8) . .
O49 W11 O58 66.7(10) . .
O22 W11 O58 58.9(10) . .
O24 W11 O27 156.8(8) . .
O46 W11 O27 63.1(8) 2_466 .
O42 W11 O27 64.4(8) . .
O49 W11 O27 100.7(10) . .
O22 W11 O27 93.4(10) . .
O58 W11 O27 48.6(8) . .
O30 W12 O70 101.8(9) . .
O30 W12 O39 100.9(9) . .
O70 W12 O39 88.7(8) . .
O30 W12 O53 101.0(9) . .
O70 W12 O53 87.9(10) . .
O39 W12 O53 158.1(10) . .
O30 W12 O49 96.7(9) . .
O70 W12 O49 161.4(10) . .
O39 W12 O49 89.5(9) . .
O53 W12 O49 86.9(9) . .
O30 W12 O58 153.6(8) . .
O70 W12 O58 98.0(9) . .
O39 W12 O58 96.8(9) . .
O53 W12 O58 62.3(9) . .
O49 W12 O58 63.9(9) . .
O30 W12 O60 155.1(8) . .
O70 W12 O60 62.7(8) . .
O39 W12 O60 61.5(8) . .
O53 W12 O60 98.0(10) . .
O49 W12 O60 100.4(9) . .
O58 W12 O60 51.2(8) . .
C4 C1 C2 122(2) . .
C3 C2 C1 119(2) . .
C2 C3 C5 120(2) . .
C1 C4 C14 119(2) . .
C14 C5 C3 121.0(18) . .
C14 C5 C16 119.1(16) . .
C3 C5 C16 119.9(18) . .
C7 C6 C8 118.5(18) . .
C7 C6 Cs2 97.4(14) . 1_655
C8 C6 Cs2 82.6(12) . 1_655
C6 C7 C9 123.3(18) . .
C10 C8 C6 118.5(18) . .
C10 C8 Cs2 103.2(13) . 1_655
C6 C8 Cs2 74.7(12) . 1_655
C11 C9 C7 117.8(17) . .
C8 C10 C11 122.8(17) . .
C8 C10 C13 119.3(16) . .
C11 C10 C13 117.9(15) . .
C10 C11 C9 118.9(16) . .
C10 C11 C12 120.3(15) . .
C9 C11 C12 120.8(16) . .
O20 C12 O17 125.3(17) . .
O20 C12 C11 120.1(16) . .
O17 C12 C11 114.6(15) . .
O12 C13 O14 127.5(17) . .
O12 C13 C10 119.9(17) . .
O14 C13 C10 112.6(14) . .
C5 C14 C4 119.8(18) . .
C5 C14 C15 119.0(16) . .
C4 C14 C15 121.1(17) . .
O21 C15 O16 124.4(17) . .
O21 C15 C14 122.2(17) . .
O16 C15 C14 113.4(15) . .
O23 C16 O3 126.5(16) . .
O23 C16 C5 118.6(16) . .
O3 C16 C5 114.9(15) . .
C18 C17 C30 121.7(18) . .
C18 C17 Cs1 96.8(13) . 1_565
C30 C17 Cs1 83.5(12) . 1_565
C17 C18 C19 119.0(17) . .
C31 C19 C18 121.0(17) . .
C31 C20 C30 120.6(16) . .
C31 C20 C32 119.8(14) . .
C30 C20 C32 119.6(16) . .
O19 C21 O2 124.3(17) . .
O19 C21 C31 119.0(17) . .
O2 C21 C31 116.6(15) . .
C25 C22 C23 119(2) . .
C24 C23 C22 123(2) . .
C23 C24 C28 119(2) . .
C26 C25 C22 120(2) . .
C25 C26 C28 122.3(17) . .
C25 C26 C29 120.2(18) . .
C28 C26 C29 117.5(17) . .
O4 C27 O38 127.1(18) . .
O4 C27 C28 114.8(16) . .
O38 C27 C28 118.1(16) . .
C26 C28 C24 116.9(19) . .
C26 C28 C27 120.4(16) . .
C24 C28 C27 123(2) . .
O25 C29 O5 126.7(17) . .
O25 C29 C26 120.3(16) . .
O5 C29 C26 112.9(15) . .
C17 C30 C20 118.0(18) . .
C17 C30 Cs1 75.4(11) . 1_565
C20 C30 Cs1 101.9(11) . 1_565
C19 C31 C20 119.7(16) . .
C19 C31 C21 121.8(15) . .
C20 C31 C21 118.4(15) . .
O11 C32 O15 127.7(17) . .
O11 C32 C20 119.2(16) . .
O15 C32 C20 113.1(15) . .
Cr4 O1 Cr2 98.6(5) . .
Cr4 O1 Cr3 93.2(5) . .
Cr2 O1 Cr3 93.9(4) . .
Cr4 O1 Ce2 101.0(4) . .
Cr2 O1 Ce2 101.8(5) . .
Cr3 O1 Ce2 156.9(5) . .
C21 O2 Cr1 127.7(11) . .
C16 O3 Cr4 125.7(11) . .
C16 O3 Cs2 124.4(10) . .
Cr4 O3 Cs2 109.5(5) . .
C27 O4 Cr3 126.0(12) . .
C27 O4 Cs1 125.7(11) . .
Cr3 O4 Cs1 106.7(5) . .
C29 O5 Cr2 125.4(11) . .
Cr1 O6 Cr3 96.9(5) . .
Cr1 O6 Cr4 93.5(4) . .
Cr3 O6 Cr4 92.5(4) . .
Cr1 O6 Ce4 100.6(4) . .
Cr3 O6 Ce4 101.1(4) . .
Cr4 O6 Ce4 158.9(6) . .
Cr1 O7 Cr3 98.0(5) . .
Cr1 O7 Cr2 94.0(4) . .
Cr3 O7 Cr2 93.8(5) . .
Cr1 O7 Ce1 101.6(5) . .
Cr3 O7 Ce1 101.5(4) . .
Cr2 O7 Ce1 156.2(6) . .
Cr2 O8 Ce3 99.5(4) . .
Cr2 O8 Ce2 100.3(4) . .
Ce3 O8 Ce2 108.1(4) . .
Cr1 O9 Ce4 99.5(5) . .
Cr1 O9 Ce1 99.8(5) . .
Ce4 O9 Ce1 108.2(4) . .
Cr4 O10 Ce3 99.5(5) . .
Cr4 O10 Ce2 100.4(5) . .
Ce3 O10 Ce2 108.3(4) . .
C32 O11 Ce3 132.4(11) . .
C13 O12 Ce1 132.7(12) . .
Cr3 O13 Ce4 99.7(4) . .
Cr3 O13 Ce1 100.0(4) . .
Ce4 O13 Ce1 108.4(4) . .
C13 O14 Cr1 125.4(11) . .
C32 O15 Cr4 124.9(12) . .
C32 O15 Cs2 128.8(11) . .
Cr4 O15 Cs2 105.6(4) . .
C15 O16 Cr3 127.3(11) . .
C15 O16 Cs1 126.3(10) . .
Cr3 O16 Cs1 105.8(5) . .
C12 O17 Cr2 126.0(12) . .
Cr2 O18 Cr4 98.1(5) . .
Cr2 O18 Cr1 94.8(5) . .
Cr4 O18 Cr1 94.0(5) . .
Cr2 O18 Ce3 101.6(5) . .
Cr4 O18 Ce3 100.8(5) . .
Cr1 O18 Ce3 156.1(6) . .
C21 O19 Ce4 132.5(12) . .
C12 O20 Ce3 131.1(12) . .
C15 O21 Ce4 133.5(12) . .
W5 O22 W11 140.7(15) . .
C16 O23 Ce2 133.0(11) . .
C29 O25 Ce2 133.3(12) . .
Ce4 O26 Cs2 103.3(8) . .
Si1 O27 O59 56.4(11) . .
Si1 O27 W4 126.5(13) . .
O59 O27 W4 70.1(11) . .
Si1 O27 W10 122.7(13) . 2_466
O59 O27 W10 137.9(15) . 2_466
W4 O27 W10 96.5(8) . 2_466
Si1 O27 W11 117.7(12) . .
O59 O27 W11 126.7(15) . .
W4 O27 W11 92.4(8) . .
W10 O27 W11 92.6(8) 2_466 .
W7 O28 Ce4 148.4(7) . .
W5 O29 Ce3 149.4(7) . .
W12 O30 Cs2 155.9(8) . .
W6 O31 W3 137.6(9) . .
Ce2 O32 Cs1 108.3(6) . .
Si2 O33 O64 55.9(10) . .
Si2 O33 W3 124.1(12) . .
O64 O33 W3 68.1(11) . .
Si2 O33 W1 122.2(12) . .
O64 O33 W1 136.9(14) . .
W3 O33 W1 97.3(8) . .
Si2 O33 W7 116.6(11) . 2
O64 O33 W7 126.5(14) . 2
W3 O33 W7 95.7(8) . 2
W1 O33 W7 94.3(8) . 2
W6 O34 W8 135.1(9) . .
W6 O36 W9 135.5(14) . .
C27 O38 Ce1 131.3(11) . .
W2 O39 W12 137.8(12) . .
W10 O40 W4 136.1(12) . 2_466
W4 O42 W11 135.0(10) . .
W9 O44 Cs1 156.7(8) . .
W11 O46 W10 138.6(10) 2_466 .
W1 O47 W3 137.3(11) . .
W7 O48 W1 135.7(10) . 2
W11 O49 W12 131.4(14) . .
W4 O50 W2 140.7(11) . .
W5 O52 W4 137.0(10) . 2_466
W5 O53 W12 135.2(13) . .
W7 O54 W6 141.0(15) . .
W7 O55 W3 136.9(10) . 2
W3 O56 W8 134.8(11) . .
W5 O57 W2 137.3(10) . 2_466
Si1 O58 W5 119.6(12) . .
Si1 O58 W11 120.8(11) . .
W5 O58 W11 99.9(9) . .
Si1 O58 W12 116.7(11) . .
W5 O58 W12 97.4(8) . .
W11 O58 W12 97.9(9) . .
Si1 O59 O27 58.0(11) . .
Si1 O59 O60 59.9(11) . .
O27 O59 O60 100.9(16) . .
Si1 O59 W4 125.4(13) . .
O27 O59 W4 67.3(11) . .
O60 O59 W4 136.0(15) . .
Si1 O59 W2 123.6(12) . .
O27 O59 W2 136.6(15) . .
O60 O59 W2 63.7(11) . .
W4 O59 W2 95.1(8) . .
Si1 O59 W5 118.2(12) . 2_466
O27 O59 W5 126.5(14) . 2_466
O60 O59 W5 123.4(14) . 2_466
W4 O59 W5 93.8(8) . 2_466
W2 O59 W5 92.6(8) . 2_466
Si1 O60 O59 53.6(10) . .
Si1 O60 W2 125.6(12) . .
O59 O60 W2 71.9(11) . .
Si1 O60 W10 121.1(12) . .
O59 O60 W10 139.2(15) . .
W2 O60 W10 99.1(9) . .
Si1 O60 W12 115.6(11) . .
O59 O60 W12 126.3(14) . .
W2 O60 W12 94.7(9) . .
W10 O60 W12 93.6(8) . .
W7 O61 W9 138.8(13) . .
W1 O62 W9 137.8(10) . .
W8 O63 W9 137.5(11) 2 .
Si2 O64 O33 58.2(11) . .
Si2 O64 O68 58.9(11) . 2
O33 O64 O68 100.3(16) . 2
Si2 O64 W3 125.7(12) . .
O33 O64 W3 67.5(10) . .
O68 O64 W3 137.7(14) 2 .
Si2 O64 W8 123.3(12) . .
O33 O64 W8 136.9(14) . .
O68 O64 W8 64.4(10) 2 .
W3 O64 W8 96.1(8) . .
Si2 O64 W6 118.0(11) . .
O33 O64 W6 126.1(14) . .
O68 O64 W6 123.8(13) 2 .
W3 O64 W6 92.5(8) . .
W8 O64 W6 92.9(8) . .
W1 O65 W8 137.1(13) . 2
W2 O67 W10 136.7(13) . .
Si2 O68 O64 55.0(10) . 2
Si2 O68 W8 125.4(12) . 2
O64 O68 W8 70.4(11) 2 2
Si2 O68 W1 121.8(12) . .
O64 O68 W1 140.4(14) 2 .
W8 O68 W1 99.3(9) 2 .
Si2 O68 W9 115.3(11) . .
O64 O68 W9 125.7(13) 2 .
W8 O68 W9 95.0(8) 2 .
W1 O68 W9 92.6(8) . .
Si2 O69 W7 118.8(11) . .
Si2 O69 W6 120.6(11) . .
W7 O69 W6 99.2(8) . .
Si2 O69 W9 118.0(11) . .
W7 O69 W9 97.6(8) . .
W6 O69 W9 98.1(8) . .
W10 O70 W12 137.6(12) . .

loop_
_geom_bond_atom_site_label_1
_geom_bond_atom_site_label_2
_geom_bond_distance
_geom_bond_site_symmetry_2
Cs1 O4 3.087(12) .
Cs1 O16 3.105(12) .
Cs1 O44 3.120(14) .
Cs1 O32 3.295(17) .
Cs1 C17 3.70(2) 1_545
Cs1 C30 3.804(18) 1_545
Cs1 Cr3 4.129(3) .
Cs1 Ce2 4.752(2) .
Cs2 O30 3.078(14) .
Cs2 O3 3.076(12) .
Cs2 O15 3.172(12) .
Cs2 O16W 3.30(3) .
Cs2 O26 3.38(3) .
Cs2 O12W 3.60(3) .
Cs2 C6 3.59(2) 1_455
Cs2 C8 3.70(2) 1_455
Cs2 Cr4 4.180(3) .
Cs2 Ce4 4.631(2) .
Si1 O59 1.57(2) .
Si1 O59 1.57(2) 2_466
Si1 O27 1.60(2) .
Si1 O27 1.60(2) 2_466
Si1 O60 1.68(2) .
Si1 O60 1.68(2) 2_466
Si1 O58 1.73(2) 2_466
Si1 O58 1.73(2) .
Si2 O64 1.60(2) .
Si2 O64 1.60(2) 2
Si2 O33 1.64(2) .
Si2 O33 1.64(2) 2
Si2 O68 1.67(2) 2
Si2 O68 1.67(2) .
Si2 O69 1.74(2) .
Si2 O69 1.74(2) 2
Cr1 O9 1.971(12) .
Cr1 O7 1.971(11) .
Cr1 O6 1.984(11) .
Cr1 O18 1.983(11) .
Cr1 O14 1.990(12) .
Cr1 O2 2.008(11) .
Cr1 Cr4 2.898(4) .
Cr1 Cr2 2.901(4) .
Cr1 Cr3 2.977(4) .
Cr1 Ce4 3.420(3) .
Cr1 Ce1 3.467(3) .
Cr2 O18 1.959(12) .
Cr2 O1 1.963(11) .
Cr2 O8 1.976(11) .
Cr2 O7 1.996(11) .
Cr2 O5 1.995(12) .
Cr2 O17 2.003(12) .
Cr2 Cr3 2.899(4) .
Cr2 Cr4 2.975(4) .
Cr2 Ce3 3.437(3) .
Cr2 Ce2 3.475(3) .
Cr3 O7 1.973(11) .
Cr3 O13 1.981(11) .
Cr3 O4 1.994(12) .
Cr3 O6 1.994(11) .
Cr3 O1 2.003(11) .
Cr3 O16 2.004(12) .
Cr3 Cr4 2.882(3) .
Cr3 Ce4 3.438(3) .
Cr3 Ce1 3.467(3) .
Cr4 O1 1.962(11) .
Cr4 O10 1.962(12) .
Cr4 O18 1.981(11) .
Cr4 O3 1.983(12) .
Cr4 O6 1.994(11) .
Cr4 O15 2.001(11) .
Cr4 Ce3 3.433(3) .
Cr4 Ce2 3.457(3) .
Ce1 O7 2.484(10) .
Ce1 O7W 2.496(16) .
Ce1 O38 2.512(14) .
Ce1 O12 2.514(13) .
Ce1 O13 2.523(11) .
Ce1 O4W 2.532(13) .
Ce1 O9 2.538(11) .
Ce1 O6W 2.588(17) .
Ce1 O17W 2.688(15) .
Ce1 Ce4 4.0715(15) .
Ce2 O1 2.495(10) .
Ce2 O1W 2.496(15) .
Ce2 O8W 2.511(15) .
Ce2 O10 2.513(11) .
Ce2 O25 2.513(13) .
Ce2 O8 2.528(11) .
Ce2 O23 2.527(13) .
Ce2 O32 2.543(15) .
Ce2 O3W 2.685(15) .
Ce2 Ce3 4.0744(13) .
Ce3 O18 2.458(11) .
Ce3 O11 2.492(13) .
Ce3 O20 2.502(12) .
Ce3 O2W 2.513(14) .
Ce3 O8 2.505(11) .
Ce3 O29 2.506(11) .
Ce3 O10 2.513(11) .
Ce3 O9W 2.62(2) .
Ce4 O6 2.443(10) .
Ce4 O9 2.488(12) .
Ce4 O26 2.49(2) .
Ce4 O13 2.496(12) .
Ce4 O28 2.502(12) .
Ce4 O19 2.508(13) .
Ce4 O5W 2.519(15) .
Ce4 O21 2.536(14) .
W1 O41 1.696(15) .
W1 O65 1.877(18) .
W1 O47 1.873(18) .
W1 O62 1.880(15) .
W1 O48 1.928(15) 2
W1 O68 2.37(2) .
W1 O33 2.39(2) .
W2 O51 1.674(15) .
W2 O67 1.891(19) .
W2 O39 1.879(18) .
W2 O50 1.891(16) .
W2 O57 1.919(15) 2_466
W2 O60 2.29(2) .
W2 O59 2.43(2) .
W3 O66 1.694(16) .
W3 O56 1.877(17) .
W3 O31 1.887(14) .
W3 O55 1.920(16) 2
W3 O47 1.924(17) .
W3 O33 2.33(2) .
W3 O64 2.34(2) .
W4 O43 1.706(17) .
W4 O50 1.876(15) .
W4 O42 1.886(16) .
W4 O40 1.895(17) 2_466
W4 O52 1.926(15) 2_466
W4 O27 2.33(2) .
W4 O59 2.38(2) .
W5 O29 1.714(12) .
W5 O22 1.83(2) .
W5 O52 1.877(18) .
W5 O57 1.883(16) .
W5 O53 1.91(2) .
W5 O58 2.29(2) .
W5 O59 2.47(2) 2_466
W6 O37 1.672(15) .
W6 O31 1.856(15) .
W6 O36 1.88(2) .
W6 O34 1.908(16) .
W6 O54 1.92(2) .
W6 O69 2.32(2) .
W6 O64 2.49(2) .
W7 O28 1.694(12) .
W7 O54 1.81(2) .
W7 O55 1.877(19) .
W7 O61 1.86(2) .
W7 O48 1.886(16) .
W7 O69 2.30(2) .
W7 O33 2.43(2) 2
W8 O45 1.706(17) .
W8 O63 1.884(15) 2
W8 O56 1.908(17) .
W8 O34 1.899(15) .
W8 O65 1.910(17) 2
W8 O68 2.26(2) 2
W8 O64 2.36(2) .
W9 O44 1.672(14) .
W9 O63 1.887(18) .
W9 O62 1.892(17) .
W9 O61 1.91(2) .
W9 O36 1.96(2) .
W9 O69 2.39(2) .
W9 O68 2.50(2) .
W10 O35 1.710(17) .
W10 O70 1.874(19) .
W10 O40 1.899(19) .
W10 O46 1.886(18) .
W10 O67 1.896(19) .
W10 O60 2.33(2) .
W10 O27 2.38(2) 2_466
W11 O24 1.677(15) .
W11 O46 1.877(18) 2_466
W11 O42 1.883(17) .
W11 O49 1.93(2) .
W11 O22 1.90(2) .
W11 O58 2.31(2) .
W11 O27 2.49(2) .
W12 O30 1.685(13) .
W12 O70 1.88(2) .
W12 O39 1.883(19) .
W12 O53 1.92(2) .
W12 O49 1.98(2) .
W12 O58 2.41(2) .
W12 O60 2.47(2) .
C1 C4 1.36(3) .
C1 C2 1.39(3) .
C2 C3 1.37(3) .
C3 C5 1.39(3) .
C4 C14 1.39(3) .
C5 C14 1.36(3) .
C5 C16 1.53(2) .
C6 C7 1.35(3) .
C6 C8 1.44(3) .
C7 C9 1.41(3) .
C8 C10 1.36(3) .
C9 C11 1.40(3) .
C10 C11 1.39(2) .
C10 C13 1.53(2) .
C11 C12 1.50(2) .
C12 O20 1.23(2) .
C12 O17 1.28(2) .
C13 O12 1.24(2) .
C13 O14 1.28(2) .
C14 C15 1.52(3) .
C15 O21 1.21(2) .
C15 O16 1.28(2) .
C16 O23 1.26(2) .
C16 O3 1.27(2) .
C17 C18 1.38(3) .
C17 C30 1.38(3) .
C18 C19 1.37(3) .
C19 C31 1.38(3) .
C20 C31 1.38(2) .
C20 C30 1.40(2) .
C20 C32 1.51(2) .
C21 O19 1.27(2) .
C21 O2 1.27(2) .
C21 C31 1.51(2) .
C22 C25 1.38(3) .
C22 C23 1.38(4) .
C23 C24 1.37(4) .
C24 C28 1.44(3) .
C25 C26 1.37(3) .
C26 C28 1.40(3) .
C26 C29 1.54(2) .
C27 O4 1.24(2) .
C27 O38 1.28(2) .
C27 C28 1.48(3) .
C29 O25 1.24(2) .
C29 O5 1.28(2) .
C32 O11 1.25(2) .
C32 O15 1.27(2) .
O27 O59 1.71(3) .
O33 O64 1.76(3) .
O59 O60 1.79(3) .
O64 O68 1.78(3) 2

loop_
_platon_squeeze_void_nr
_platon_squeeze_void_average_x
_platon_squeeze_void_average_y
_platon_squeeze_void_average_z
_platon_squeeze_void_volume
_platon_squeeze_void_count_electrons
1 0.315 0.997 0.423 204.7 62.0
2 -0.317 0.003 0.579 200.2 54.9
3 0.159 0.231 0.622 9.8 6.5
4 0.500 0.544 1.000 508.4 134.7
5 0.841 0.769 0.378 8.5 6.1
